data_4101740
loop_
_publ_author_name
'Li, Dongfeng'
'Cl\'erac, Rodolphe'
'Roubeau, Olivier'
'Hart\'e, Etienne'
'Mathoni\`ere, Corine'
'Bris, R\'emy Le'
'Holmes, Stephen M.'

_publ_section_title
;
 Magnetic and optical bistability driven by thermally and photoinduced
 intramolecular electron transfer in a molecular cobalt-iron prussian blue
 analogue.
;
_journal_issue 1
_journal_name_full 'Journal of the American Chemical Society'
_journal_page_first 252
_journal_page_last 258
_journal_paper_doi 10.1021/ja0757632
_journal_volume 130
_journal_year 2008
_chemical_formula_sum 'C143 H195 B4 Cl4 Co4 Fe4 N81 O37'
_chemical_formula_weight 4284.96
_chemical_name_systematic
; 
 ? 
;
_space_group_IT_number 14
_symmetry_cell_setting monoclinic
_symmetry_space_group_name_Hall '-P 2ybc'
_symmetry_space_group_name_H-M 'P 1 21/c 1'
_atom_sites_solution_hydrogens geom
_atom_sites_solution_primary direct
_atom_sites_solution_secondary difmap
_audit_creation_method SHELXL-97
_cell_angle_alpha 90.00
_cell_angle_beta 102.3652(6)
_cell_angle_gamma 90.00
_cell_formula_units_Z 4
_cell_length_a 25.0653(3)
_cell_length_b 23.4624(3)
_cell_length_c 34.8074(6)
_cell_measurement_reflns_used 32167
_cell_measurement_temperature 90(2)
_cell_measurement_theta_max 25.35
_cell_measurement_theta_min 1.00
_cell_volume 19995.1(5)
_computing_cell_refinement 'SCALEPACK (Otwinowski & Minor, 1997)'
_computing_data_collection 'COLLECT (Nonius, 1998)'
_computing_data_reduction 'DENZO-SMN (Otwinowski & Minor, 1997)'
_computing_molecular_graphics 'XP in SHELXTL (Sheldrick, 1994)'
_computing_publication_material
; 
SHELX97-2 (Sheldrick, 1997) and local procedures 
;
_computing_structure_refinement 'SHELXL-97 (Sheldrick, 1997)'
_computing_structure_solution 'SHELXS-97 (Sheldrick, 1990)'
_diffrn_ambient_temperature 90(2)
_diffrn_measured_fraction_theta_full 0.983
_diffrn_measured_fraction_theta_max 0.983
_diffrn_measurement_device_type 'Nonius KappaCCD diffractometer'
_diffrn_measurement_method '\w scans at fixed \c = 55\%'
_diffrn_radiation_monochromator graphite
_diffrn_radiation_source 'fine-focus sealed tube'
_diffrn_radiation_type MoK\a
_diffrn_radiation_wavelength 0.71073
_diffrn_reflns_av_R_equivalents 0.0614
_diffrn_reflns_av_sigmaI/netI 0.1037
_diffrn_reflns_limit_h_max 29
_diffrn_reflns_limit_h_min -29
_diffrn_reflns_limit_k_max 27
_diffrn_reflns_limit_k_min -27
_diffrn_reflns_limit_l_max 41
_diffrn_reflns_limit_l_min -41
_diffrn_reflns_number 62911
_diffrn_reflns_theta_full 25.00
_diffrn_reflns_theta_max 25.00
_diffrn_reflns_theta_min 1.20
_exptl_absorpt_coefficient_mu 0.746
_exptl_absorpt_correction_T_max 0.7802
_exptl_absorpt_correction_T_min 0.7159
_exptl_absorpt_correction_type multi-scan
_exptl_absorpt_process_details 'Scalepack (Otwinowski & Minor, 1997)'
_exptl_crystal_colour red
_exptl_crystal_density_diffrn 1.423
_exptl_crystal_density_method 'not measured'
_exptl_crystal_description block
_exptl_crystal_F_000 8864
_exptl_crystal_size_max 0.48
_exptl_crystal_size_mid 0.45
_exptl_crystal_size_min 0.35
_refine_diff_density_max 1.233
_refine_diff_density_min -0.726
_refine_diff_density_rms 0.112
_refine_ls_extinction_method none
_refine_ls_goodness_of_fit_ref 1.037
_refine_ls_hydrogen_treatment constr
_refine_ls_matrix_type full
_refine_ls_number_parameters 2868
_refine_ls_number_reflns 34625
_refine_ls_number_restraints 1386
_refine_ls_restrained_S_all 1.027
_refine_ls_R_factor_all 0.1762
_refine_ls_R_factor_gt 0.0934
_refine_ls_shift/su_max 0.001
_refine_ls_shift/su_mean 0.000
_refine_ls_structure_factor_coef Fsqd
_refine_ls_weighting_details 'calc w=1/[\s^2^(Fo^2^)+(0.1100P)^2^+121.1384P] where P=(Fo^2^+2Fc^2^)/3'
_refine_ls_weighting_scheme calc
_refine_ls_wR_factor_gt 0.2346
_refine_ls_wR_factor_ref 0.2773
_reflns_number_gt 18693
_reflns_number_total 34625
_reflns_threshold_expression >2sigma(I)
_cod_data_source_file ja0757632si20070801_012235.cif
_cod_data_source_block k06018
_cod_depositor_comments
;
The following automatic conversions were performed:

'_symmetry_cell_setting' value 'Monoclinic' changed to 'monoclinic'
according to the built-in table from CIF Core dictionary named
'cif_core.dic' version 2.4.1 from 2010-06-29.

Automatic conversion script
Id: cif_fix_values 1673 2011-04-08 12:14:43Z adriana 
;
_cod_original_sg_symbol_H-M P2(1)/c
_cod_database_code 4101740

loop_
_symmetry_equiv_pos_as_xyz
'x, y, z'
'-x, y+1/2, -z+1/2'
'-x, -y, -z'
'x, -y-1/2, z-1/2'

loop_
_atom_site_label
_atom_site_type_symbol
_atom_site_fract_x
_atom_site_fract_y
_atom_site_fract_z
_atom_site_U_iso_or_equiv
_atom_site_adp_type
_atom_site_occupancy
_atom_site_symmetry_multiplicity
_atom_site_calc_flag
_atom_site_refinement_flags
_atom_site_disorder_assembly
_atom_site_disorder_group
Fe1 Fe 0.35991(4) 0.54273(5) 0.17781(3) 0.0325(3) Uani 1 1 d . A .
Fe2 Fe 0.27281(4) 0.47512(5) 0.35114(3) 0.0293(3) Uani 1 1 d . B .
Fe3 Fe 0.08176(4) 0.57837(5) 0.18552(3) 0.0338(3) Uani 1 1 d . C .
Fe4 Fe 0.28280(4) 0.76066(6) 0.29299(3) 0.0349(3) Uani 1 1 d . D .
Co1 Co 0.21569(4) 0.41947(5) 0.21071(3) 0.0295(3) Uani 1 1 d . . .
Co2 Co 0.41572(4) 0.60068(5) 0.31781(3) 0.0318(3) Uani 1 1 d . . .
Co3 Co 0.22700(4) 0.70223(5) 0.15347(3) 0.0338(3) Uani 1 1 d . . .
Co4 Co 0.14032(4) 0.63391(5) 0.32545(3) 0.0286(3) Uani 1 1 d . . .
B1 B 0.4360(4) 0.5066(5) 0.1211(3) 0.039(2) Uani 1 1 d . . .
B2 B 0.2904(4) 0.3936(5) 0.4233(3) 0.046(3) Uani 1 1 d . . .
B3 B -0.0412(4) 0.5697(5) 0.1414(3) 0.045(3) Uani 1 1 d . . .
B4 B 0.3037(5) 0.8879(5) 0.3202(3) 0.056(3) Uani 1 1 d . . .
O1 O 0.2149(3) 0.2236(3) 0.1401(2) 0.074(2) Uani 1 1 d . . .
H1A H 0.2081 0.1903 0.1316 0.111 Uiso 1 1 calc R . .
O2 O 0.6284(3) 0.5945(4) 0.3698(2) 0.090(3) Uani 1 1 d . . .
H2A H 0.6604 0.5973 0.3833 0.135 Uiso 1 1 calc R . .
O3 O 0.1557(4) 0.8228(4) 0.0285(2) 0.087(3) Uani 1 1 d . . .
H3A H 0.1517 0.8451 0.0092 0.130 Uiso 1 1 calc R . .
O4 O 0.0301(2) 0.6503(3) 0.43588(17) 0.0574(18) Uani 1 1 d . . .
H4A H 0.0090 0.6599 0.4505 0.086 Uiso 1 1 calc R . .
C11 C 0.2882(3) 0.5093(4) 0.0981(2) 0.039(2) Uani 1 1 d . A .
H11A H 0.2543 0.5165 0.1053 0.047 Uiso 1 1 calc R . .
C21 C 0.2944(4) 0.4891(5) 0.0625(3) 0.055(3) Uani 1 1 d . A .
H21A H 0.2658 0.4800 0.0407 0.066 Uiso 1 1 calc R . .
C31 C 0.3481(4) 0.4845(4) 0.0640(2) 0.050(2) Uani 1 1 d . . .
H31A H 0.3642 0.4710 0.0434 0.060 Uiso 1 1 calc R A .
N11 N 0.3384(2) 0.5172(3) 0.12144(18) 0.0332(16) Uani 1 1 d . . .
N21 N 0.3755(3) 0.5024(3) 0.09981(18) 0.0384(17) Uani 1 1 d . A .
C41 C 0.4247(3) 0.4358(4) 0.2117(2) 0.039(2) Uani 1 1 d . A .
H41A H 0.4095 0.4322 0.2344 0.047 Uiso 1 1 calc R . .
C51 C 0.4615(4) 0.3981(4) 0.2016(3) 0.053(3) Uani 1 1 d . A .
H51A H 0.4763 0.3647 0.2153 0.064 Uiso 1 1 calc R . .
C61 C 0.4721(3) 0.4194(4) 0.1672(3) 0.048(2) Uani 1 1 d . . .
H61A H 0.4961 0.4027 0.1526 0.057 Uiso 1 1 calc R A .
N31 N 0.4132(2) 0.4782(3) 0.18553(18) 0.0361(17) Uani 1 1 d . . .
N41 N 0.4434(3) 0.4672(3) 0.15748(19) 0.0408(18) Uani 1 1 d . A .
C71 C 0.4322(4) 0.6435(4) 0.1668(3) 0.056(3) Uani 1 1 d . A .
H71A H 0.4189 0.6687 0.1840 0.067 Uiso 1 1 calc R . .
C81 C 0.4706(5) 0.6578(5) 0.1449(4) 0.084(4) Uani 1 1 d . A .
H81A H 0.4878 0.6937 0.1437 0.101 Uiso 1 1 calc R . .
C91 C 0.4780(4) 0.6091(5) 0.1256(3) 0.074(4) Uani 1 1 d . . .
H91A H 0.5019 0.6046 0.1079 0.089 Uiso 1 1 calc R A .
N51 N 0.4168(2) 0.5897(3) 0.16045(19) 0.0379(17) Uani 1 1 d . . .
N61 N 0.4460(3) 0.5684(3) 0.13558(19) 0.0431(18) Uani 1 1 d . A .
N71 N 0.4718(7) 0.4946(8) 0.0929(5) 0.059(3) Uani 0.408(10) 1 d PGU A 1
N81 N 0.5267(7) 0.5104(7) 0.0936(6) 0.070(3) Uani 0.408(10) 1 d PGU A 1
C101 C 0.5466(6) 0.4746(9) 0.0669(6) 0.072(3) Uani 0.408(10) 1 d PGU A 1
H10A H 0.5821 0.4758 0.0614 0.086 Uiso 0.408(10) 1 calc PR A 1
C111 C 0.5040(7) 0.4366(9) 0.0498(5) 0.067(3) Uani 0.408(10) 1 d PGU A 1
H11B H 0.5061 0.4079 0.0309 0.081 Uiso 0.408(10) 1 calc PR A 1
C121 C 0.4578(6) 0.4489(9) 0.0659(5) 0.063(3) Uani 0.408(10) 1 d PGU A 1
H12A H 0.4236 0.4299 0.0596 0.075 Uiso 0.408(10) 1 calc PR A 1
N7A N 0.4753(4) 0.4879(6) 0.0983(3) 0.056(2) Uani 0.592(10) 1 d PGU A 2
N8A N 0.5327(5) 0.4831(7) 0.1120(3) 0.071(3) Uani 0.592(10) 1 d PGU A 2
C10A C 0.5570(4) 0.4812(7) 0.0787(3) 0.074(3) Uani 0.592(10) 1 d PGU A 2
H10B H 0.5949 0.4780 0.0793 0.089 Uiso 0.592(10) 1 calc PR A 2
C11A C 0.5146(5) 0.4849(7) 0.0444(3) 0.072(3) Uani 0.592(10) 1 d PGU A 2
H11C H 0.5192 0.4846 0.0181 0.087 Uiso 0.592(10) 1 calc PR A 2
C12A C 0.4641(4) 0.4890(7) 0.0566(3) 0.061(3) Uani 0.592(10) 1 d PGU A 2
H12B H 0.4290 0.4920 0.0397 0.074 Uiso 0.592(10) 1 calc PR A 2
C131 C 0.3047(3) 0.4953(4) 0.1911(2) 0.0316(19) Uani 1 1 d . . .
N91 N 0.2710(3) 0.4668(3) 0.19855(18) 0.0322(16) Uani 1 1 d . A .
C141 C 0.3822(3) 0.5654(4) 0.2314(2) 0.0333(19) Uani 1 1 d . . .
N101 N 0.3963(2) 0.5782(3) 0.26405(19) 0.0326(16) Uani 1 1 d . A .
C151 C 0.3086(3) 0.6034(4) 0.1684(2) 0.0319(19) Uani 1 1 d . . .
N111 N 0.2769(3) 0.6399(3) 0.16211(18) 0.0338(16) Uani 1 1 d . A .
C12 C 0.3065(4) 0.5452(4) 0.4263(2) 0.044(2) Uani 1 1 d . B .
H12C H 0.3055 0.5812 0.4137 0.053 Uiso 1 1 calc R . .
C22 C 0.3194(5) 0.5368(5) 0.4662(3) 0.072(4) Uani 1 1 d . B .
H22A H 0.3292 0.5651 0.4860 0.086 Uiso 1 1 calc R . .
C32 C 0.3152(5) 0.4803(5) 0.4714(3) 0.076(4) Uani 1 1 d . . .
H32A H 0.3209 0.4616 0.4962 0.091 Uiso 1 1 calc R B .
N12 N 0.2958(2) 0.4958(3) 0.40782(18) 0.0352(17) Uani 1 1 d . . .
N22 N 0.3017(3) 0.4546(3) 0.43642(18) 0.0409(18) Uani 1 1 d . B .
C42 C 0.3591(3) 0.3867(4) 0.3419(3) 0.046(2) Uani 1 1 d . B .
H42A H 0.3664 0.4012 0.3181 0.055 Uiso 1 1 calc R . .
C52 C 0.3819(4) 0.3386(5) 0.3609(3) 0.062(3) Uani 1 1 d . B .
H52A H 0.4073 0.3141 0.3525 0.075 Uiso 1 1 calc R . .
C62 C 0.3612(4) 0.3324(5) 0.3940(3) 0.061(3) Uani 1 1 d . . .
H62A H 0.3694 0.3027 0.4129 0.074 Uiso 1 1 calc R B .
N32 N 0.3249(2) 0.4102(3) 0.36224(18) 0.0337(16) Uani 1 1 d . . .
N42 N 0.3272(3) 0.3765(3) 0.39441(19) 0.0418(18) Uani 1 1 d . B .
C72 C 0.1648(3) 0.4137(4) 0.3522(3) 0.044(2) Uani 1 1 d . B .
H72A H 0.1445 0.4315 0.3291 0.052 Uiso 1 1 calc R . .
C82 C 0.1443(4) 0.3742(5) 0.3743(3) 0.064(3) Uani 1 1 d . B .
H82A H 0.1078 0.3605 0.3699 0.077 Uiso 1 1 calc R . .
C92 C 0.1861(4) 0.3589(5) 0.4035(3) 0.059(3) Uani 1 1 d . . .
H92A H 0.1846 0.3316 0.4234 0.070 Uiso 1 1 calc R B .
N52 N 0.2177(2) 0.4234(3) 0.36795(18) 0.0344(16) Uani 1 1 d . . .
N62 N 0.2309(3) 0.3890(3) 0.39961(19) 0.0411(18) Uani 1 1 d . B .
N72 N 0.2999(6) 0.3548(5) 0.4572(3) 0.058(2) Uani 0.552(8) 1 d PGU B 1
N82 N 0.3458(5) 0.3534(5) 0.4892(3) 0.066(3) Uani 0.552(8) 1 d PGU B 1
C102 C 0.3515(5) 0.2969(5) 0.5040(3) 0.070(3) Uani 0.552(8) 1 d PGU B 1
H10C H 0.3788 0.2837 0.5255 0.084 Uiso 0.552(8) 1 calc PR B 1
C112 C 0.3091(6) 0.2633(4) 0.4812(4) 0.070(4) Uani 0.552(8) 1 d PGU B 1
H11D H 0.3032 0.2239 0.4847 0.083 Uiso 0.552(8) 1 calc PR B 1
C122 C 0.2772(5) 0.2992(6) 0.4522(3) 0.061(3) Uani 0.552(8) 1 d PGU B 1
H12D H 0.2462 0.2879 0.4330 0.073 Uiso 0.552(8) 1 calc PR B 1
N7B N 0.3028(7) 0.3530(7) 0.4589(3) 0.058(3) Uani 0.448(8) 1 d PGU B 2
N8B N 0.3537(6) 0.3263(7) 0.4746(4) 0.065(3) Uani 0.448(8) 1 d PGU B 2
C10B C 0.3545(6) 0.3110(7) 0.5142(4) 0.070(3) Uani 0.448(8) 1 d PGU B 2
H10D H 0.3836 0.2925 0.5317 0.083 Uiso 0.448(8) 1 calc PR B 2
C11B C 0.3041(7) 0.3282(8) 0.5230(4) 0.070(3) Uani 0.448(8) 1 d PGU B 2
H11E H 0.2936 0.3232 0.5474 0.083 Uiso 0.448(8) 1 calc PR B 2
C12B C 0.2722(6) 0.3541(7) 0.4888(5) 0.066(3) Uani 0.448(8) 1 d PGU B 2
H12E H 0.2366 0.3695 0.4864 0.080 Uiso 0.448(8) 1 calc PR B 2
C132 C 0.2499(3) 0.4533(4) 0.2974(2) 0.0328(19) Uani 1 1 d . . .
N92 N 0.2368(2) 0.4395(3) 0.26502(18) 0.0283(15) Uani 1 1 d . B .
C142 C 0.3266(3) 0.5231(4) 0.3377(2) 0.0312(19) Uani 1 1 d . . .
N102 N 0.3604(2) 0.5521(3) 0.33024(17) 0.0338(16) Uani 1 1 d . B .
C152 C 0.2219(3) 0.5354(4) 0.3417(2) 0.0294(19) Uani 1 1 d . . .
N112 N 0.1902(2) 0.5714(3) 0.33600(17) 0.0291(15) Uani 1 1 d . B .
C13 C 0.0279(3) 0.4809(4) 0.2218(2) 0.039(2) Uani 1 1 d . C .
H13A H 0.0589 0.4705 0.2414 0.047 Uiso 1 1 calc R . .
C23 C -0.0213(4) 0.4525(4) 0.2147(3) 0.052(3) Uani 1 1 d . C .
H23A H -0.0302 0.4195 0.2279 0.062 Uiso 1 1 calc R . .
C33 C -0.0549(4) 0.4817(4) 0.1844(3) 0.049(3) Uani 1 1 d . . .
H33A H -0.0917 0.4725 0.1728 0.059 Uiso 1 1 calc R C .
N13 N 0.0263(2) 0.5252(3) 0.19732(18) 0.0345(17) Uani 1 1 d . . .
N23 N -0.0260(3) 0.5259(3) 0.17422(18) 0.0396(18) Uani 1 1 d . C .
C43 C 0.0765(4) 0.5550(4) 0.0982(2) 0.043(2) Uani 1 1 d . C .
H43A H 0.1149 0.5534 0.1004 0.052 Uiso 1 1 calc R . .
C53 C 0.0382(4) 0.5524(5) 0.0629(3) 0.058(3) Uani 1 1 d . C .
H53A H 0.0449 0.5476 0.0373 0.069 Uiso 1 1 calc R . .
C63 C -0.0110(4) 0.5581(5) 0.0731(3) 0.059(3) Uani 1 1 d . . .
H63A H -0.0453 0.5597 0.0552 0.071 Uiso 1 1 calc R C .
N33 N 0.0521(3) 0.5602(3) 0.12827(18) 0.0373(17) Uani 1 1 d . . .
N43 N -0.0035(3) 0.5613(3) 0.11244(18) 0.0430(19) Uani 1 1 d . C .
C73 C 0.0276(4) 0.6950(4) 0.1868(2) 0.048(2) Uani 1 1 d . C .
H73A H 0.0595 0.7141 0.2004 0.058 Uiso 1 1 calc R . .
C83 C -0.0234(5) 0.7217(5) 0.1734(3) 0.066(3) Uani 1 1 d . C .
H83A H -0.0327 0.7605 0.1759 0.079 Uiso 1 1 calc R . .
C93 C -0.0564(4) 0.6782(5) 0.1558(3) 0.064(3) Uani 1 1 d . . .
H93A H -0.0939 0.6820 0.1434 0.076 Uiso 1 1 calc R C .
N53 N 0.0255(3) 0.6400(3) 0.17804(18) 0.0409(18) Uani 1 1 d . . .
N63 N -0.0276(3) 0.6293(3) 0.15896(19) 0.0461(19) Uani 1 1 d . C .
N73 N -0.0984(4) 0.5606(9) 0.1233(5) 0.064(3) Uani 0.72(2) 1 d PGU C 1
N83 N -0.1241(4) 0.5194(8) 0.0955(4) 0.076(4) Uani 0.72(2) 1 d PGU C 1
C103 C -0.1792(4) 0.5140(8) 0.0991(3) 0.069(4) Uani 0.72(2) 1 d PGU C 1
H10E H -0.2059 0.4894 0.0841 0.083 Uiso 0.72(2) 1 calc PR C 1
C113 C -0.1877(4) 0.5518(8) 0.1291(3) 0.068(4) Uani 0.72(2) 1 d PGU C 1
H11F H -0.2209 0.5570 0.1377 0.081 Uiso 0.72(2) 1 calc PR C 1
C123 C -0.1377(5) 0.5806(8) 0.1441(4) 0.060(4) Uani 0.72(2) 1 d PGU C 1
H12F H -0.1316 0.6084 0.1644 0.071 Uiso 0.72(2) 1 calc PR C 1
N7C N -0.1024(11) 0.571(2) 0.1253(15) 0.065(4) Uani 0.28(2) 1 d PGU C 2
N8C N -0.1332(13) 0.5390(18) 0.0934(11) 0.071(4) Uani 0.28(2) 1 d PGU C 2
C10C C -0.1894(12) 0.549(2) 0.0922(9) 0.069(4) Uani 0.28(2) 1 d PGU C 2
H10F H -0.2192 0.5328 0.0737 0.083 Uiso 0.28(2) 1 calc PR C 2
C11C C -0.1934(13) 0.586(2) 0.1235(9) 0.067(4) Uani 0.28(2) 1 d PGU C 2
H11G H -0.2263 0.5999 0.1296 0.081 Uiso 0.28(2) 1 calc PR C 2
C12C C -0.1396(15) 0.5998(19) 0.1439(12) 0.064(4) Uani 0.28(2) 1 d PGU C 2
H12G H -0.1302 0.6241 0.1662 0.077 Uiso 0.28(2) 1 calc PR C 2
C133 C 0.1343(3) 0.5176(4) 0.1938(2) 0.033(2) Uani 1 1 d . . .
N93 N 0.1646(3) 0.4799(3) 0.20028(18) 0.0325(16) Uani 1 1 d . C .
C143 C 0.1358(3) 0.6279(4) 0.1724(2) 0.038(2) Uani 1 1 d . . .
N103 N 0.1693(3) 0.6568(3) 0.16469(17) 0.0363(17) Uani 1 1 d . C .
C153 C 0.1053(3) 0.5988(3) 0.2392(2) 0.0300(18) Uani 1 1 d . . .
N113 N 0.1176(2) 0.6116(3) 0.27160(17) 0.0292(15) Uani 1 1 d . C .
C14 C 0.1768(3) 0.8279(5) 0.2647(2) 0.048(2) Uani 1 1 d . D .
H14A H 0.1558 0.7971 0.2517 0.058 Uiso 1 1 calc R . .
C24 C 0.1573(5) 0.8831(6) 0.2674(3) 0.069(3) Uani 1 1 d . D .
H24A H 0.1214 0.8966 0.2570 0.083 Uiso 1 1 calc R . .
C34 C 0.2005(5) 0.9140(5) 0.2881(3) 0.068(3) Uani 1 1 d . . .
H34A H 0.2001 0.9532 0.2949 0.081 Uiso 1 1 calc R D .
N14 N 0.2294(3) 0.8248(3) 0.28325(19) 0.0426(18) Uani 1 1 d . . .
N24 N 0.2434(3) 0.8785(4) 0.2969(2) 0.050(2) Uani 1 1 d . D .
C44 C 0.3753(3) 0.8082(4) 0.2582(2) 0.040(2) Uani 1 1 d . D .
H44A H 0.3809 0.7745 0.2446 0.048 Uiso 1 1 calc R . .
C54 C 0.4048(4) 0.8582(5) 0.2583(3) 0.062(3) Uani 1 1 d . D .
H54A H 0.4342 0.8651 0.2456 0.074 Uiso 1 1 calc R . .
C64 C 0.3820(4) 0.8959(5) 0.2808(3) 0.067(3) Uani 1 1 d . . .
H64A H 0.3930 0.9343 0.2862 0.081 Uiso 1 1 calc R D .
N34 N 0.3380(3) 0.8143(3) 0.27988(18) 0.0386(17) Uani 1 1 d . . .
N44 N 0.3418(3) 0.8692(3) 0.2938(2) 0.048(2) Uani 1 1 d . D .
C74 C 0.3133(3) 0.7645(4) 0.3824(2) 0.045(2) Uani 1 1 d . D .
H74A H 0.3103 0.7245 0.3856 0.054 Uiso 1 1 calc R . .
C84 C 0.3280(5) 0.8028(6) 0.4137(3) 0.079(4) Uani 1 1 d . D .
H84A H 0.3368 0.7949 0.4411 0.095 Uiso 1 1 calc R . .
C94 C 0.3266(5) 0.8545(6) 0.3950(3) 0.087(4) Uani 1 1 d . . .
H94A H 0.3347 0.8901 0.4079 0.105 Uiso 1 1 calc R D .
N54 N 0.3042(3) 0.7901(3) 0.34798(18) 0.0377(17) Uani 1 1 d . . .
N64 N 0.3121(3) 0.8476(4) 0.3556(2) 0.054(2) Uani 1 1 d . D .
N74 N 0.3048(8) 0.9518(7) 0.3243(6) 0.068(3) Uani 0.392(10) 1 d PGU D 1
N84 N 0.3421(8) 0.9793(9) 0.3552(5) 0.078(3) Uani 0.392(10) 1 d PGU D 1
C104 C 0.3422(8) 1.0383(8) 0.3461(6) 0.076(4) Uani 0.392(10) 1 d PGU D 1
H10G H 0.3635 1.0668 0.3618 0.091 Uiso 0.392(10) 1 calc PR D 1
C114 C 0.3051(9) 1.0472(8) 0.3097(6) 0.073(3) Uani 0.392(10) 1 d PGU D 1
H11H H 0.2971 1.0828 0.2966 0.087 Uiso 0.392(10) 1 calc PR D 1
C124 C 0.2820(8) 0.9937(9) 0.2961(5) 0.066(3) Uani 0.392(10) 1 d PGU D 1
H12H H 0.2558 0.9872 0.2724 0.079 Uiso 0.392(10) 1 calc PR D 1
N7D N 0.3150(5) 0.9459(4) 0.3338(4) 0.067(3) Uani 0.608(10) 1 d PGU D 2
N8D N 0.3105(5) 0.9771(5) 0.3679(3) 0.075(3) Uani 0.608(10) 1 d PGU D 2
C10D C 0.3158(6) 1.0359(5) 0.3598(3) 0.074(3) Uani 0.608(10) 1 d PGU D 2
H10H H 0.3145 1.0665 0.3775 0.088 Uiso 0.608(10) 1 calc PR D 2
C11D C 0.3235(6) 1.0411(5) 0.3207(4) 0.074(3) Uani 0.608(10) 1 d PGU D 2
H11I H 0.3282 1.0756 0.3077 0.088 Uiso 0.608(10) 1 calc PR D 2
C12D C 0.3230(6) 0.9854(6) 0.3046(3) 0.069(3) Uani 0.608(10) 1 d PGU D 2
H12I H 0.3272 0.9762 0.2789 0.082 Uiso 0.608(10) 1 calc PR D 2
C134 C 0.3346(3) 0.7010(4) 0.3028(2) 0.0321(19) Uani 1 1 d . . .
N94 N 0.3665(3) 0.6638(3) 0.30844(17) 0.0330(16) Uani 1 1 d . D .
C144 C 0.2616(3) 0.7372(4) 0.2403(2) 0.034(2) Uani 1 1 d . . .
N104 N 0.2486(2) 0.7247(3) 0.20705(19) 0.0340(16) Uani 1 1 d . D .
C154 C 0.2295(3) 0.7115(4) 0.3061(2) 0.0313(19) Uani 1 1 d . . .
N114 N 0.1956(2) 0.6821(3) 0.31333(17) 0.0314(16) Uani 1 1 d . D .
C15 C 0.1266(3) 0.3696(4) 0.2456(2) 0.037(2) Uani 1 1 d . . .
H15A H 0.1219 0.4015 0.2614 0.045 Uiso 1 1 calc R . .
C25 C 0.0974(3) 0.3192(4) 0.2438(2) 0.045(2) Uani 1 1 d . . .
H25A H 0.0700 0.3102 0.2579 0.054 Uiso 1 1 calc R . .
C35 C 0.1155(3) 0.2851(4) 0.2178(2) 0.039(2) Uani 1 1 d . . .
H35A H 0.1034 0.2476 0.2102 0.047 Uiso 1 1 calc R . .
N15 N 0.1613(2) 0.3670(3) 0.22264(18) 0.0347(16) Uani 1 1 d . . .
N25 N 0.1545(2) 0.3153(3) 0.20484(18) 0.0355(17) Uani 1 1 d . . .
C45 C 0.3160(3) 0.3488(4) 0.2405(2) 0.042(2) Uani 1 1 d . . .
H45A H 0.3385 0.3786 0.2535 0.050 Uiso 1 1 calc R . .
C55 C 0.3303(4) 0.2919(5) 0.2408(2) 0.051(3) Uani 1 1 d . . .
H55A H 0.3636 0.2756 0.2545 0.061 Uiso 1 1 calc R . .
C65 C 0.2875(4) 0.2633(4) 0.2179(3) 0.051(2) Uani 1 1 d . . .
H65A H 0.2856 0.2236 0.2122 0.061 Uiso 1 1 calc R . .
N35 N 0.2660(3) 0.3550(3) 0.21911(19) 0.0374(17) Uani 1 1 d . . .
N45 N 0.2486(3) 0.3025(3) 0.20478(19) 0.0370(17) Uani 1 1 d . . .
C75 C 0.1830(3) 0.4221(4) 0.1225(2) 0.043(2) Uani 1 1 d . . .
H75A H 0.1837 0.4622 0.1193 0.052 Uiso 1 1 calc R . .
C85 C 0.1708(3) 0.3828(4) 0.0921(2) 0.043(2) Uani 1 1 d . . .
H85A H 0.1618 0.3910 0.0648 0.052 Uiso 1 1 calc R . .
C95 C 0.1740(3) 0.3310(4) 0.1088(2) 0.045(2) Uani 1 1 d . . .
H95A H 0.1675 0.2957 0.0953 0.054 Uiso 1 1 calc R . .
N55 N 0.1936(2) 0.3947(3) 0.15738(18) 0.0329(16) Uani 1 1 d . . .
N65 N 0.1881(3) 0.3380(3) 0.14830(19) 0.0372(17) Uani 1 1 d . . .
C105 C 0.1929(3) 0.2972(4) 0.1807(2) 0.036(2) Uani 1 1 d . . .
C115 C 0.1799(4) 0.2376(4) 0.1658(3) 0.049(2) Uani 1 1 d . . .
H11J H 0.1856 0.2106 0.1881 0.058 Uiso 1 1 calc R . .
H11K H 0.1413 0.2352 0.1516 0.058 Uiso 1 1 calc R . .
C16 C 0.4792(4) 0.6846(4) 0.2798(3) 0.050(2) Uani 1 1 d . . .
H16A H 0.4504 0.6949 0.2584 0.060 Uiso 1 1 calc R . .
C26 C 0.5316(4) 0.7066(5) 0.2862(3) 0.065(3) Uani 1 1 d . . .
H26A H 0.5451 0.7340 0.2706 0.078 Uiso 1 1 calc R . .
C36 C 0.5598(4) 0.6811(5) 0.3195(3) 0.069(3) Uani 1 1 d . . .
H36A H 0.5971 0.6876 0.3316 0.083 Uiso 1 1 calc R . .
N16 N 0.4747(3) 0.6470(3) 0.30755(19) 0.0406(18) Uani 1 1 d . . .
N26 N 0.5253(3) 0.6446(3) 0.3324(2) 0.048(2) Uani 1 1 d . . .
C46 C 0.4676(4) 0.4844(4) 0.3225(3) 0.049(2) Uani 1 1 d . . .
H46A H 0.4375 0.4648 0.3067 0.058 Uiso 1 1 calc R . .
C56 C 0.5157(4) 0.4598(5) 0.3411(3) 0.062(3) Uani 1 1 d . . .
H56A H 0.5248 0.4205 0.3408 0.075 Uiso 1 1 calc R . .
C66 C 0.5477(4) 0.5015(6) 0.3601(3) 0.067(3) Uani 1 1 d . . .
H66A H 0.5837 0.4972 0.3755 0.080 Uiso 1 1 calc R . .
N36 N 0.4695(2) 0.5395(3) 0.32989(18) 0.0371(17) Uani 1 1 d . . .
N46 N 0.5196(3) 0.5501(4) 0.3532(2) 0.048(2) Uani 1 1 d . . .
C76 C 0.4129(4) 0.6413(4) 0.3997(2) 0.046(2) Uani 1 1 d . . .
H76A H 0.3743 0.6442 0.3959 0.055 Uiso 1 1 calc R . .
C86 C 0.4495(4) 0.6538(5) 0.4345(2) 0.055(3) Uani 1 1 d . . .
H86A H 0.4412 0.6671 0.4584 0.067 Uiso 1 1 calc R . .
C96 C 0.4999(4) 0.6433(5) 0.4274(2) 0.059(3) Uani 1 1 d . . .
H96A H 0.5338 0.6477 0.4457 0.070 Uiso 1 1 calc R . .
N56 N 0.4392(3) 0.6246(3) 0.37262(18) 0.0389(17) Uani 1 1 d . . .
N66 N 0.4935(3) 0.6256(3) 0.39004(18) 0.046(2) Uani 1 1 d . . .
C106 C 0.5323(3) 0.6075(4) 0.3668(2) 0.046(2) Uani 1 1 d . . .
C116 C 0.5913(3) 0.6129(5) 0.3922(3) 0.061(3) Uani 1 1 d . . .
H11L H 0.5989 0.6530 0.4003 0.073 Uiso 1 1 calc R . .
H11M H 0.5951 0.5892 0.4161 0.073 Uiso 1 1 calc R . .
C17 C 0.1452(4) 0.7922(5) 0.1618(3) 0.054(3) Uani 1 1 d . . .
H17A H 0.1363 0.7784 0.1853 0.065 Uiso 1 1 calc R . .
C27 C 0.1249(4) 0.8416(6) 0.1426(3) 0.080(4) Uani 1 1 d . . .
H27A H 0.0995 0.8670 0.1503 0.096 Uiso 1 1 calc R . .
C37 C 0.1480(4) 0.8470(5) 0.1107(3) 0.063(3) Uani 1 1 d . . .
H37A H 0.1426 0.8774 0.0922 0.075 Uiso 1 1 calc R . .
N17 N 0.1794(3) 0.7662(3) 0.1424(2) 0.0458(19) Uani 1 1 d . . .
N27 N 0.1801(3) 0.8008(3) 0.1104(2) 0.0469(19) Uani 1 1 d . . .
C47 C 0.1927(3) 0.6353(4) 0.0791(2) 0.047(2) Uani 1 1 d . . .
H47A H 0.1923 0.5989 0.0909 0.056 Uiso 1 1 calc R . .
C57 C 0.1795(4) 0.6472(5) 0.0383(3) 0.064(3) Uani 1 1 d . . .
H57A H 0.1681 0.6205 0.0176 0.077 Uiso 1 1 calc R . .
C67 C 0.1862(4) 0.7033(5) 0.0345(3) 0.060(3) Uani 1 1 d . . .
H67A H 0.1810 0.7236 0.0103 0.072 Uiso 1 1 calc R . .
N37 N 0.2057(3) 0.6846(3) 0.09810(19) 0.0371(17) Uani 1 1 d . . .
N47 N 0.2019(3) 0.7266(3) 0.07123(19) 0.0429(18) Uani 1 1 d . . .
C77 C 0.3362(3) 0.7580(5) 0.1556(3) 0.054(3) Uani 1 1 d . . .
H77A H 0.3555 0.7401 0.1789 0.064 Uiso 1 1 calc R . .
C87 C 0.3591(4) 0.7948(5) 0.1332(3) 0.062(3) Uani 1 1 d . . .
H87A H 0.3961 0.8068 0.1379 0.074 Uiso 1 1 calc R . .
C97 C 0.3175(4) 0.8109(5) 0.1025(3) 0.062(3) Uani 1 1 d . . .
H97A H 0.3203 0.8366 0.0820 0.074 Uiso 1 1 calc R . .
N57 N 0.2830(3) 0.7505(3) 0.14019(19) 0.0408(18) Uani 1 1 d . . .
N67 N 0.2720(3) 0.7833(3) 0.1071(2) 0.0454(19) Uani 1 1 d . . .
C107 C 0.2163(4) 0.7851(4) 0.0843(2) 0.045(2) Uani 1 1 d . . .
C117 C 0.2114(4) 0.8258(5) 0.0507(3) 0.063(3) Uani 1 1 d . . .
H11N H 0.2201 0.8651 0.0605 0.076 Uiso 1 1 calc R . .
H11O H 0.2370 0.8151 0.0338 0.076 Uiso 1 1 calc R . .
C18 C 0.2060(3) 0.6667(4) 0.4043(2) 0.039(2) Uani 1 1 d . . .
H18A H 0.2407 0.6598 0.3985 0.046 Uiso 1 1 calc R . .
C28 C 0.1982(3) 0.6876(4) 0.4398(2) 0.047(2) Uani 1 1 d . . .
H28A H 0.2255 0.6970 0.4623 0.056 Uiso 1 1 calc R . .
C38 C 0.1423(3) 0.6919(5) 0.4355(2) 0.054(3) Uani 1 1 d . . .
H38A H 0.1233 0.7055 0.4545 0.065 Uiso 1 1 calc R . .
N18 N 0.1592(2) 0.6575(3) 0.37966(18) 0.0347(16) Uani 1 1 d . . .
N28 N 0.1201(2) 0.6733(3) 0.39933(18) 0.0364(17) Uani 1 1 d . . .
C48 C 0.0617(3) 0.5385(4) 0.3288(3) 0.042(2) Uani 1 1 d . . .
H48A H 0.0752 0.5129 0.3120 0.050 Uiso 1 1 calc R . .
C58 C 0.0177(4) 0.5285(4) 0.3460(3) 0.050(2) Uani 1 1 d . . .
H58A H -0.0047 0.4955 0.3430 0.061 Uiso 1 1 calc R . .
C68 C 0.0126(3) 0.5752(4) 0.3682(3) 0.046(2) Uani 1 1 d . . .
H68A H -0.0140 0.5811 0.3835 0.055 Uiso 1 1 calc R . .
N38 N 0.0820(2) 0.5896(3) 0.33955(17) 0.0310(15) Uani 1 1 d . . .
N48 N 0.0523(2) 0.6112(3) 0.36431(17) 0.0321(16) Uani 1 1 d . . .
C78 C 0.0760(3) 0.7354(4) 0.2898(2) 0.039(2) Uani 1 1 d . . .
H78A H 0.0918 0.7384 0.2674 0.046 Uiso 1 1 calc R . .
C88 C 0.0358(3) 0.7718(4) 0.2979(3) 0.046(2) Uani 1 1 d . . .
H88A H 0.0198 0.8034 0.2826 0.055 Uiso 1 1 calc R . .
C98 C 0.0241(3) 0.7530(4) 0.3323(3) 0.044(2) Uani 1 1 d . . .
H98A H -0.0017 0.7690 0.3456 0.053 Uiso 1 1 calc R . .
N58 N 0.0891(2) 0.6961(3) 0.31740(17) 0.0306(15) Uani 1 1 d . . .
N68 N 0.0566(2) 0.7068(3) 0.34375(18) 0.0311(15) Uani 1 1 d . . .
C108 C 0.0629(3) 0.6703(4) 0.3781(2) 0.036(2) Uani 1 1 d . . .
C118 C 0.0240(3) 0.6883(4) 0.4040(2) 0.042(2) Uani 1 1 d . . .
H11P H 0.0325 0.7276 0.4137 0.051 Uiso 1 1 calc R . .
H11Q H -0.0142 0.6875 0.3887 0.051 Uiso 1 1 calc R . .
Cl1 Cl 0.51067(10) 0.70267(12) 0.69366(7) 0.0560(7) Uani 1 1 d . . .
O5 O 0.5523(3) 0.7457(3) 0.69798(18) 0.0590(18) Uani 1 1 d . . .
O6 O 0.4916(2) 0.6887(3) 0.65242(16) 0.0566(18) Uani 1 1 d . . .
O7 O 0.4651(3) 0.7251(4) 0.7088(2) 0.081(2) Uani 1 1 d . . .
O8 O 0.5323(4) 0.6531(3) 0.7148(2) 0.088(3) Uani 1 1 d . . .
Cl2 Cl -0.14730(9) 0.99609(12) 0.49181(6) 0.0485(6) Uani 1 1 d . . .
O9 O -0.1605(2) 1.0092(3) 0.45061(15) 0.0478(16) Uani 1 1 d . E .
O10 O -0.1870(3) 1.0211(4) 0.5099(2) 0.096(3) Uani 1 1 d . E .
O11 O -0.1000(4) 1.0300(6) 0.5113(3) 0.069(4) Uani 0.709(14) 1 d PU E 1
O12 O -0.1356(6) 0.9391(5) 0.4999(3) 0.074(4) Uani 0.709(14) 1 d PU E 1
O11P O -0.0952(10) 0.9815(17) 0.5007(8) 0.073(6) Uani 0.291(14) 1 d PU E 2
O12P O -0.1770(12) 0.9395(11) 0.4942(6) 0.053(6) Uani 0.291(14) 1 d PU E 2
Cl3 Cl 0.34717(8) 0.80356(11) 0.99829(6) 0.0461(6) Uani 1 1 d . . .
O13 O 0.3310(2) 0.8236(3) 0.95833(15) 0.0468(16) Uani 1 1 d . . .
O14 O 0.3062(2) 0.7659(3) 1.00703(17) 0.0537(17) Uani 1 1 d . . .
O15 O 0.3975(3) 0.7735(4) 1.0033(2) 0.087(3) Uani 1 1 d . . .
O16 O 0.3528(3) 0.8507(3) 1.02464(18) 0.074(2) Uani 1 1 d . . .
Cl4 Cl 0.01013(10) 0.62015(12) 0.69036(7) 0.0584(7) Uani 1 1 d . . .
O17 O 0.0524(3) 0.5773(3) 0.69350(19) 0.0613(19) Uani 1 1 d . . .
O18 O -0.0035(3) 0.6414(3) 0.65098(18) 0.067(2) Uani 1 1 d . . .
O19 O -0.0379(3) 0.5956(4) 0.7006(2) 0.074(2) Uani 1 1 d . . .
O20 O 0.0300(3) 0.6657(3) 0.7168(2) 0.078(2) Uani 1 1 d . . .
O1S O 0.0743(2) 0.3370(3) 0.67666(19) 0.0557(17) Uani 1 1 d . . .
N1S N 0.0875(3) 0.4011(3) 0.7272(2) 0.0469(19) Uani 1 1 d . . .
C1S C 0.0993(4) 0.3761(4) 0.6956(3) 0.048(2) Uani 1 1 d . . .
H1SA H 0.1303 0.3902 0.6870 0.057 Uiso 1 1 calc R . .
C2S C 0.1213(4) 0.4464(5) 0.7477(3) 0.066(3) Uani 1 1 d . . .
H2SA H 0.1512 0.4544 0.7344 0.099 Uiso 1 1 calc R . .
H2SB H 0.1364 0.4347 0.7749 0.099 Uiso 1 1 calc R . .
H2SC H 0.0991 0.4809 0.7477 0.099 Uiso 1 1 calc R . .
C3S C 0.0411(4) 0.3826(5) 0.7421(3) 0.060(3) Uani 1 1 d . . .
H3SA H 0.0219 0.3524 0.7251 0.090 Uiso 1 1 calc R . .
H3SB H 0.0164 0.4148 0.7424 0.090 Uiso 1 1 calc R . .
H3SC H 0.0535 0.3679 0.7689 0.090 Uiso 1 1 calc R . .
O2S O 0.0605(3) 0.2071(3) 0.6197(2) 0.069(2) Uani 1 1 d . . .
N2S N 0.0312(3) 0.1248(4) 0.5869(3) 0.062(2) Uani 1 1 d . . .
C4S C 0.0439(4) 0.1814(6) 0.5888(3) 0.065(3) Uani 1 1 d . . .
H4SA H 0.0397 0.2020 0.5648 0.079 Uiso 1 1 calc R . .
C5S C 0.0366(5) 0.0912(6) 0.6226(4) 0.089(4) Uani 1 1 d . . .
H5SA H 0.0514 0.1152 0.6454 0.133 Uiso 1 1 calc R . .
H5SB H 0.0615 0.0592 0.6217 0.133 Uiso 1 1 calc R . .
H5SC H 0.0007 0.0766 0.6246 0.133 Uiso 1 1 calc R . .
C6S C 0.0110(5) 0.0981(6) 0.5493(4) 0.094(4) Uani 1 1 d . . .
H6SA H 0.0098 0.1262 0.5283 0.141 Uiso 1 1 calc R . .
H6SB H -0.0258 0.0833 0.5483 0.141 Uiso 1 1 calc R . .
H6SC H 0.0353 0.0667 0.5458 0.141 Uiso 1 1 calc R . .
O3S O 0.3253(4) 0.5582(5) -0.0365(3) 0.115(3) Uani 1 1 d . . .
N3S N 0.3512(4) 0.6153(5) 0.0178(4) 0.081(3) Uani 1 1 d . . .
C7S C 0.3156(7) 0.5840(8) -0.0068(5) 0.109(5) Uani 1 1 d . . .
H7SA H 0.2799 0.5806 -0.0018 0.131 Uiso 1 1 calc R . .
C8S C 0.4052(5) 0.6215(6) 0.0114(4) 0.106(5) Uani 1 1 d . . .
H8SA H 0.4075 0.6033 -0.0136 0.159 Uiso 1 1 calc R . .
H8SB H 0.4312 0.6033 0.0329 0.159 Uiso 1 1 calc R . .
H8SC H 0.4140 0.6621 0.0103 0.159 Uiso 1 1 calc R . .
C9S C 0.3395(5) 0.6397(6) 0.0545(4) 0.100(5) Uani 1 1 d . . .
H9SA H 0.3011 0.6327 0.0553 0.150 Uiso 1 1 calc R . .
H9SB H 0.3464 0.6808 0.0552 0.150 Uiso 1 1 calc R . .
H9SC H 0.3631 0.6216 0.0774 0.150 Uiso 1 1 calc R . .
N4S N 0.2507(4) 0.5576(4) 0.6781(3) 0.077(2) Uani 1 1 d U . .
C10S C 0.2649(5) 0.6131(5) 0.6927(3) 0.077(3) Uani 1 1 d U . .
H10I H 0.2370 0.6272 0.7062 0.116 Uiso 1 1 calc R . .
H10J H 0.2671 0.6386 0.6708 0.116 Uiso 1 1 calc R . .
H10K H 0.3003 0.6119 0.7112 0.116 Uiso 1 1 calc R . .
O4S O 0.2081(7) 0.4733(7) 0.6832(5) 0.094(4) Uani 0.50 1 d PU F 1
C11S C 0.2165(6) 0.5255(6) 0.6948(4) 0.092(3) Uani 0.50 1 d PU F 1
H11R H 0.1993 0.5410 0.7143 0.110 Uiso 0.50 1 calc PR F 1
C12S C 0.2872(12) 0.5357(12) 0.6556(8) 0.090(5) Uani 0.50 1 d PU F 1
H12J H 0.3217 0.5250 0.6732 0.135 Uiso 0.50 1 calc PR F 1
H12K H 0.2942 0.5649 0.6371 0.135 Uiso 0.50 1 calc PR F 1
H12L H 0.2710 0.5021 0.6409 0.135 Uiso 0.50 1 calc PR F 1
O4SA O 0.2702(6) 0.5722(7) 0.6162(5) 0.081(4) Uani 0.50 1 d PU F 2
C11T C 0.2474(11) 0.5471(11) 0.6367(7) 0.075(4) Uani 0.50 1 d PU F 2
H11S H 0.2243 0.5168 0.6252 0.091 Uiso 0.50 1 calc PR F 2
C12T C 0.2165(6) 0.5255(6) 0.6948(4) 0.092(3) Uani 0.50 1 d PU F 2
H12M H 0.1933 0.5506 0.7067 0.138 Uiso 0.50 1 calc PR F 2
H12N H 0.2380 0.5009 0.7151 0.138 Uiso 0.50 1 calc PR F 2
H12O H 0.1935 0.5019 0.6746 0.138 Uiso 0.50 1 calc PR F 2
O5S O 0.3488(4) 0.3626(5) 0.7402(4) 0.145(5) Uani 1 1 d . . .
N5S N 0.4146(4) 0.4294(5) 0.7511(3) 0.076(3) Uani 1 1 d . . .
C13S C 0.3972(8) 0.3832(8) 0.7600(5) 0.123(6) Uani 1 1 d U . .
H13B H 0.4182 0.3617 0.7810 0.147 Uiso 1 1 calc R . .
C14S C 0.3773(6) 0.4647(7) 0.7218(4) 0.119(5) Uani 1 1 d . . .
H14B H 0.3421 0.4452 0.7136 0.178 Uiso 1 1 calc R . .
H14C H 0.3934 0.4707 0.6988 0.178 Uiso 1 1 calc R . .
H14D H 0.3717 0.5017 0.7334 0.178 Uiso 1 1 calc R . .
C15S C 0.4659(4) 0.4547(6) 0.7636(4) 0.097(5) Uani 1 1 d . . .
H15B H 0.4891 0.4301 0.7831 0.146 Uiso 1 1 calc R . .
H15C H 0.4617 0.4918 0.7756 0.146 Uiso 1 1 calc R . .
H15D H 0.4829 0.4600 0.7410 0.146 Uiso 1 1 calc R . .
O6S O 0.5569(4) -0.0321(6) 0.9592(3) 0.125(4) Uani 1 1 d . . .
N6S N 0.5008(4) 0.0474(6) 0.9481(3) 0.086(3) Uani 1 1 d . . .
C16S C 0.5491(8) 0.0229(9) 0.9594(4) 0.119(6) Uani 1 1 d . . .
H16B H 0.5799 0.0467 0.9682 0.143 Uiso 1 1 calc R . .
C17S C 0.4533(5) 0.0135(6) 0.9319(3) 0.089(4) Uani 1 1 d . . .
H17B H 0.4639 -0.0267 0.9316 0.134 Uiso 1 1 calc R . .
H17C H 0.4378 0.0261 0.9050 0.134 Uiso 1 1 calc R . .
H17D H 0.4261 0.0181 0.9481 0.134 Uiso 1 1 calc R . .
C18S C 0.4938(6) 0.1086(7) 0.9509(5) 0.134(6) Uani 1 1 d . . .
H18B H 0.5292 0.1263 0.9619 0.202 Uiso 1 1 calc R . .
H18C H 0.4683 0.1166 0.9680 0.202 Uiso 1 1 calc R . .
H18D H 0.4792 0.1242 0.9246 0.202 Uiso 1 1 calc R . .
N7S N 0.4908(4) 0.7043(5) 0.8981(3) 0.094(3) Uani 1 1 d U . .
C20S C 0.4524(5) 0.7098(7) 0.8631(4) 0.107(4) Uani 1 1 d U . .
H20A H 0.4692 0.7285 0.8435 0.161 Uiso 1 1 calc R . .
H20B H 0.4217 0.7327 0.8675 0.161 Uiso 1 1 calc R . .
H20C H 0.4393 0.6719 0.8535 0.161 Uiso 1 1 calc R . .
O7S O 0.5725(10) 0.7170(11) 0.9284(7) 0.132(6) Uani 0.50 1 d PU G 1
C19S C 0.5429(17) 0.716(2) 0.9053(10) 0.105(4) Uani 0.50 1 d PU G 1
H19B H 0.5549 0.7264 0.8821 0.126 Uiso 0.50 1 calc PR G 1
C21S C 0.4733(14) 0.6778(15) 0.9334(9) 0.107(7) Uani 0.50 1 d PU G 1
H21B H 0.4704 0.6364 0.9300 0.160 Uiso 0.50 1 calc PR G 1
H21C H 0.4378 0.6934 0.9356 0.160 Uiso 0.50 1 calc PR G 1
H21D H 0.5005 0.6866 0.9574 0.160 Uiso 0.50 1 calc PR G 1
O7T O 0.5727(9) 0.7508(11) 0.9047(7) 0.119(5) Uani 0.50 1 d PU G 2
C19T C 0.5384(15) 0.718(2) 0.8885(9) 0.104(4) Uani 0.50 1 d PU G 2
H19A H 0.5459 0.6995 0.8660 0.125 Uiso 0.50 1 calc PR G 2
C21T C 0.4805(15) 0.7136(15) 0.9379(10) 0.111(7) Uani 0.50 1 d PU G 2
H21E H 0.4824 0.7545 0.9439 0.166 Uiso 0.50 1 calc PR G 2
H21F H 0.5080 0.6933 0.9573 0.166 Uiso 0.50 1 calc PR G 2
H21G H 0.4441 0.6992 0.9389 0.166 Uiso 0.50 1 calc PR G 2
N8S N 0.3153(4) 0.1910(5) 0.6060(3) 0.086(3) Uani 1 1 d U . .
C23S C 0.2967(6) 0.1728(6) 0.5660(3) 0.107(4) Uani 1 1 d U . .
H23B H 0.2878 0.2062 0.5489 0.161 Uiso 1 1 calc R . .
H23C H 0.2641 0.1490 0.5639 0.161 Uiso 1 1 calc R . .
H23D H 0.3255 0.1507 0.5578 0.161 Uiso 1 1 calc R . .
C24S C 0.3292(5) 0.1414(6) 0.6316(3) 0.091(3) Uani 1 1 d U . .
H24B H 0.3418 0.1541 0.6588 0.136 Uiso 1 1 calc R . .
H24C H 0.3583 0.1196 0.6234 0.136 Uiso 1 1 calc R . .
H24D H 0.2969 0.1172 0.6296 0.136 Uiso 1 1 calc R . .
O8S O 0.3296(11) 0.2798(11) 0.6128(6) 0.093(5) Uani 0.50 1 d PU H 1
C22S C 0.3314(11) 0.2353(15) 0.6296(9) 0.090(4) Uani 0.50 1 d PU H 1
H22C H 0.3433 0.2317 0.6573 0.108 Uiso 0.50 1 calc PR H 1
O8SA O 0.3287(11) 0.2822(12) 0.6337(6) 0.100(5) Uani 0.50 1 d PU H 2
C22A C 0.3075(12) 0.2497(16) 0.6038(9) 0.092(4) Uani 0.50 1 d PU H 2
H22B H 0.2866 0.2663 0.5805 0.111 Uiso 0.50 1 calc PR H 2
O9S O -0.1987(3) 0.6958(4) 0.2426(2) 0.096(3) Uani 1 1 d U . .
N9S N -0.2209(5) 0.7297(5) 0.1803(3) 0.109(3) Uani 1 1 d DU . .
C25S C -0.2361(5) 0.7881(6) 0.1881(3) 0.091(4) Uani 1 1 d U I .
H25B H -0.2237 0.7965 0.2162 0.137 Uiso 1 1 calc R . .
H25C H -0.2758 0.7922 0.1805 0.137 Uiso 1 1 calc R . .
H25D H -0.2188 0.8147 0.1728 0.137 Uiso 1 1 calc R . .
C26S C -0.2027(6) 0.6908(7) 0.2071(4) 0.107(3) Uani 1 1 d U I .
H26B H -0.1917 0.6554 0.1980 0.128 Uiso 1 1 calc R . .
C27S C -0.2394(14) 0.7070(14) 0.1390(5) 0.121(7) Uani 0.50 1 d PDU I 1
H27B H -0.2720 0.6832 0.1376 0.182 Uiso 0.50 1 calc PR I 1
H27C H -0.2102 0.6840 0.1321 0.182 Uiso 0.50 1 calc PR I 1
H27D H -0.2482 0.7389 0.1206 0.182 Uiso 0.50 1 calc PR I 1
C27A C -0.2072(14) 0.7320(15) 0.1402(6) 0.117(7) Uani 0.50 1 d PDU I 2
H27E H -0.1747 0.7558 0.1414 0.176 Uiso 0.50 1 calc PR I 2
H27F H -0.2380 0.7484 0.1213 0.176 Uiso 0.50 1 calc PR I 2
H27G H -0.1999 0.6934 0.1319 0.176 Uiso 0.50 1 calc PR I 2
O10S O 0.0109(6) 0.7943(6) -0.0037(4) 0.163(4) Uani 1 1 d U . .
N10S N 0.0259(5) 0.7499(6) 0.0535(4) 0.110(3) Uani 1 1 d U . .
C28S C 0.0377(7) 0.7580(7) 0.0205(5) 0.120(4) Uani 1 1 d U . .
H28B H 0.0667 0.7371 0.0135 0.143 Uiso 1 1 calc R . .
C29S C 0.0498(6) 0.7107(7) 0.0821(4) 0.111(4) Uani 1 1 d U . .
H29A H 0.0732 0.6848 0.0710 0.166 Uiso 1 1 calc R . .
H29B H 0.0212 0.6889 0.0907 0.166 Uiso 1 1 calc R . .
H29C H 0.0718 0.7310 0.1046 0.166 Uiso 1 1 calc R . .
C30S C -0.0123(8) 0.7912(9) 0.0691(6) 0.170(6) Uani 1 1 d U . .
H30A H -0.0291 0.8175 0.0482 0.254 Uiso 1 1 calc R . .
H30B H 0.0088 0.8129 0.0913 0.254 Uiso 1 1 calc R . .
H30C H -0.0409 0.7694 0.0779 0.254 Uiso 1 1 calc R . .
O11S O 0.0949(5) 0.6875(6) 0.9455(5) 0.081(4) Uani 0.60 1 d PU J 1
C32S C 0.1612(9) 0.6569(10) 0.8669(5) 0.072(5) Uani 0.60 1 d PU K 1
H32B H 0.1429 0.6913 0.8547 0.107 Uiso 0.60 1 calc PR K 1
H32C H 0.1447 0.6232 0.8523 0.107 Uiso 0.60 1 calc PR K 1
H32D H 0.2001 0.6586 0.8663 0.107 Uiso 0.60 1 calc PR K 1
C33S C 0.2040(8) 0.6468(9) 0.9357(5) 0.083(5) Uani 0.60 1 d PU K 1
H33B H 0.2088 0.6805 0.9527 0.125 Uiso 0.60 1 calc PR K 1
H33C H 0.2358 0.6425 0.9238 0.125 Uiso 0.60 1 calc PR K 1
H33D H 0.2004 0.6129 0.9514 0.125 Uiso 0.60 1 calc PR K 1
O11B O 0.0822(9) 0.6913(10) 0.9125(7) 0.083(5) Uani 0.40 1 d PU J 2
C32B C 0.1699(11) 0.6931(12) 0.8749(7) 0.051(5) Uani 0.40 1 d PU K 2
H32E H 0.1488 0.7284 0.8741 0.077 Uiso 0.40 1 calc PR K 2
H32F H 0.1613 0.6747 0.8490 0.077 Uiso 0.40 1 calc PR K 2
H32G H 0.2090 0.7019 0.8819 0.077 Uiso 0.40 1 calc PR K 2
C33B C 0.1924(12) 0.5948(13) 0.9069(8) 0.080(6) Uani 0.40 1 d PU K 2
H33E H 0.1838 0.5690 0.9269 0.120 Uiso 0.40 1 calc PR K 2
H33F H 0.2313 0.6047 0.9137 0.120 Uiso 0.40 1 calc PR K 2
H33G H 0.1841 0.5760 0.8812 0.120 Uiso 0.40 1 calc PR K 2
N11S N 0.1555(4) 0.6534(4) 0.9052(2) 0.063(2) Uani 1 1 d U . .
C31S C 0.1123(6) 0.6629(6) 0.9196(4) 0.078(3) Uani 1 1 d U J .
H31X H 0.0827 0.6426 0.9039 0.094 Uiso 0.60 1 calc PR L 1
H31Y H 0.1090 0.6383 0.9407 0.094 Uiso 0.40 1 calc PR L 2
O12S O 0.1508(11) 0.2706(12) 0.5314(7) 0.199(8) Uani 0.60 1 d PU . .
N12S N 0.1408(11) 0.2063(12) 0.4790(7) 0.147(6) Uani 0.60 1 d PU . .
C34S C 0.1702(12) 0.2522(14) 0.5016(10) 0.162(7) Uani 0.60 1 d PDU . .
H34B H 0.2020 0.2682 0.4952 0.195 Uiso 0.60 1 calc PR . .
C35S C 0.0961(10) 0.1862(11) 0.4943(8) 0.137(7) Uani 0.60 1 d PDU . .
H35B H 0.0981 0.2025 0.5205 0.205 Uiso 0.60 1 calc PR . .
H35C H 0.0975 0.1446 0.4961 0.205 Uiso 0.60 1 calc PR . .
H35D H 0.0618 0.1979 0.4768 0.205 Uiso 0.60 1 calc PR . .
C36S C 0.1729(12) 0.1974(14) 0.4486(8) 0.143(8) Uani 0.60 1 d PU . .
H36B H 0.1808 0.1567 0.4467 0.215 Uiso 0.30 1 calc PR . .
H36C H 0.2073 0.2186 0.4556 0.215 Uiso 0.30 1 calc PR . .
H36D H 0.1520 0.2109 0.4232 0.215 Uiso 0.30 1 calc PR . .
N13S N 0.4442(12) 0.1972(13) 0.4354(9) 0.180(6) Uani 0.70 1 d PU . .
O13S O 0.3776(11) 0.1577(11) 0.3797(7) 0.216(8) Uani 0.70 1 d PU . .
C37S C 0.4116(15) 0.1894(15) 0.3959(11) 0.185(7) Uani 0.70 1 d PU . .
H37B H 0.4199 0.2173 0.3783 0.222 Uiso 0.70 1 calc PR . .
C38S C 0.4287(12) 0.1495(13) 0.4570(9) 0.174(8) Uani 0.70 1 d PU . .
H38B H 0.4489 0.1513 0.4844 0.261 Uiso 0.70 1 calc PR . .
H38C H 0.4373 0.1138 0.4451 0.261 Uiso 0.70 1 calc PR . .
H38D H 0.3894 0.1513 0.4562 0.261 Uiso 0.70 1 calc PR . .
C39S C 0.4767(13) 0.2389(14) 0.4464(10) 0.192(8) Uani 0.70 1 d PU . .
H39A H 0.4772 0.2638 0.4238 0.289 Uiso 0.70 1 calc PR . .
H39B H 0.5136 0.2242 0.4568 0.289 Uiso 0.70 1 calc PR . .
H39C H 0.4643 0.2605 0.4669 0.289 Uiso 0.70 1 calc PR . .
N14S N -0.1035(12) 0.5705(13) 0.4181(9) 0.185(6) Uani 0.70 1 d PU . .
O14S O -0.118(2) 0.661(2) 0.4367(16) 0.188(9) Uani 0.30 1 d PU M 1
C40S C -0.115(4) 0.635(4) 0.410(3) 0.184(7) Uani 0.30 1 d PU M 1
H40A H -0.1178 0.6510 0.3841 0.220 Uiso 0.30 1 calc PR M 1
C41S C -0.0573(14) 0.5683(15) 0.4588(10) 0.183(6) Uani 0.30 1 d PU M 1
H41B H -0.0555 0.6053 0.4720 0.274 Uiso 0.30 1 calc PR M 1
H41C H -0.0217 0.5594 0.4529 0.274 Uiso 0.30 1 calc PR M 1
H41D H -0.0670 0.5387 0.4760 0.274 Uiso 0.30 1 calc PR M 1
C42S C -0.117(3) 0.526(3) 0.385(2) 0.170(9) Uani 0.30 1 d PU M 1
H42B H -0.1386 0.5440 0.3617 0.255 Uiso 0.30 1 calc PR M 1
H42C H -0.1371 0.4948 0.3938 0.255 Uiso 0.30 1 calc PR M 1
H42D H -0.0825 0.5117 0.3796 0.255 Uiso 0.30 1 calc PR M 1
O14U O -0.0382(15) 0.5213(17) 0.4630(11) 0.178(8) Uani 0.40 1 d PU M 2
C40U C -0.0573(14) 0.5683(15) 0.4588(10) 0.183(6) Uani 0.40 1 d PU M 2
H40B H -0.0472 0.5993 0.4764 0.220 Uiso 0.40 1 calc PR M 2
C41U C -0.134(3) 0.616(3) 0.401(2) 0.185(8) Uani 0.40 1 d PU M 2
H41E H -0.1299 0.6480 0.4191 0.278 Uiso 0.40 1 calc PR M 2
H41F H -0.1726 0.6050 0.3933 0.278 Uiso 0.40 1 calc PR M 2
H41G H -0.1214 0.6275 0.3770 0.278 Uiso 0.40 1 calc PR M 2
C42U C -0.094(2) 0.496(2) 0.4026(16) 0.167(9) Uani 0.40 1 d PU M 2
H42E H -0.1191 0.4886 0.3774 0.251 Uiso 0.40 1 calc PR M 2
H42F H -0.1011 0.4697 0.4226 0.251 Uiso 0.40 1 calc PR M 2
H42G H -0.0561 0.4913 0.3995 0.251 Uiso 0.40 1 calc PR M 2
O1W O 0.2678(5) 0.3736(5) 0.6695(5) 0.065(4) Uani 0.50 1 d P N 1
O2W O 0.3112(8) 0.4842(9) 0.5773(5) 0.089(7) Uani 0.40 1 d P O 1
O3W O 0.1206(8) 0.5778(8) 0.5185(6) 0.076(4) Uani 0.40 1 d PU P 1
O4W O 0.1590(10) 0.5312(11) 0.4727(7) 0.074(4) Uani 0.30 1 d PU Q 1
O5W O 0.2895(14) 0.0946(14) 0.4642(9) 0.061(9) Uani 0.20 1 d PU R 1
O6W O 0.2469(12) 0.3854(14) 0.7190(11) 0.071(11) Uani 0.20 1 d P S 2
O7W O 0.2179(14) 0.4383(15) 0.5399(10) 0.066(9) Uani 0.20 1 d PU T 2
O8W O 0.1326(8) 0.5771(9) 0.4833(6) 0.076(4) Uani 0.40 1 d PU U 2
O9W O 0.1081(10) 0.5085(11) 0.4469(7) 0.076(4) Uani 0.30 1 d PU V 2
O10W O 0.1557(5) 0.5131(6) 0.4298(4) 0.083(3) Uani 0.60 1 d PU W 3
O11W O 0.1040(11) 0.5483(12) 0.4749(8) 0.074(4) Uani 0.30 1 d PU X 3
O12W O 0.2479(15) 0.1546(16) 0.4561(10) 0.074(10) Uani 0.20 1 d PU Y 3

loop_
_atom_site_aniso_label
_atom_site_aniso_U_11
_atom_site_aniso_U_22
_atom_site_aniso_U_33
_atom_site_aniso_U_23
_atom_site_aniso_U_13
_atom_site_aniso_U_12
Fe1 0.0203(6) 0.0439(8) 0.0330(6) -0.0034(5) 0.0048(5) -0.0047(5)
Fe2 0.0194(5) 0.0433(8) 0.0253(6) 0.0005(5) 0.0051(4) -0.0005(5)
Fe3 0.0287(6) 0.0464(8) 0.0276(6) 0.0014(5) 0.0086(5) 0.0009(6)
Fe4 0.0240(6) 0.0537(9) 0.0290(6) -0.0049(6) 0.0106(5) -0.0068(6)
Co1 0.0212(5) 0.0386(7) 0.0281(5) 0.0009(5) 0.0042(4) -0.0050(5)
Co2 0.0207(5) 0.0478(7) 0.0273(5) -0.0046(5) 0.0064(4) -0.0069(5)
Co3 0.0288(6) 0.0497(8) 0.0255(5) -0.0020(5) 0.0114(4) -0.0051(5)
Co4 0.0200(5) 0.0427(7) 0.0237(5) -0.0021(5) 0.0060(4) 0.0007(5)
B1 0.025(5) 0.053(7) 0.042(6) -0.010(5) 0.012(4) 0.002(5)
B2 0.046(6) 0.056(8) 0.031(5) 0.004(5) 0.000(4) -0.006(6)
B3 0.030(5) 0.069(8) 0.035(5) 0.000(5) 0.003(4) 0.009(5)
B4 0.077(8) 0.049(8) 0.054(7) -0.014(6) 0.042(6) -0.022(6)
O1 0.068(5) 0.076(6) 0.079(5) -0.011(4) 0.021(4) 0.000(4)
O2 0.044(4) 0.158(8) 0.068(5) -0.026(5) 0.013(4) -0.011(5)
O3 0.115(7) 0.097(6) 0.050(4) 0.013(4) 0.019(4) -0.017(5)
O4 0.053(4) 0.076(5) 0.048(4) 0.006(4) 0.022(3) 0.007(4)
C11 0.030(5) 0.051(6) 0.034(5) -0.008(4) 0.001(4) -0.004(4)
C21 0.033(5) 0.088(8) 0.038(5) -0.008(5) -0.006(4) -0.002(5)
C31 0.049(6) 0.066(7) 0.038(5) -0.014(5) 0.014(4) -0.006(5)
N11 0.023(3) 0.042(4) 0.036(4) -0.001(3) 0.009(3) 0.003(3)
N21 0.031(4) 0.051(5) 0.033(4) -0.006(3) 0.007(3) -0.006(3)
C41 0.029(5) 0.046(6) 0.041(5) -0.001(4) 0.005(4) -0.005(4)
C51 0.037(5) 0.055(7) 0.063(6) 0.008(5) 0.002(5) 0.003(5)
C61 0.033(5) 0.066(7) 0.042(5) -0.003(5) 0.003(4) 0.015(5)
N31 0.028(4) 0.049(5) 0.032(4) -0.005(4) 0.008(3) -0.001(3)
N41 0.029(4) 0.055(5) 0.036(4) -0.005(4) 0.003(3) -0.001(4)
C71 0.060(6) 0.047(7) 0.073(7) -0.021(5) 0.042(5) -0.026(5)
C81 0.094(9) 0.071(9) 0.107(9) -0.034(7) 0.062(8) -0.054(7)
C91 0.068(7) 0.077(9) 0.094(8) -0.034(7) 0.056(6) -0.042(6)
N51 0.021(3) 0.057(5) 0.039(4) -0.010(4) 0.013(3) -0.008(3)
N61 0.036(4) 0.056(5) 0.041(4) -0.013(4) 0.016(3) -0.012(4)
N71 0.041(5) 0.090(6) 0.049(5) -0.009(5) 0.018(4) 0.004(5)
N81 0.049(5) 0.103(7) 0.063(6) -0.013(5) 0.021(5) 0.006(5)
C101 0.046(5) 0.110(7) 0.062(6) -0.014(6) 0.019(5) 0.010(5)
C111 0.044(6) 0.105(7) 0.056(6) -0.011(6) 0.020(5) 0.011(6)
C121 0.042(5) 0.096(7) 0.053(6) -0.015(6) 0.019(5) 0.009(6)
N7A 0.039(4) 0.084(6) 0.049(5) -0.009(5) 0.015(4) 0.004(5)
N8A 0.050(4) 0.104(7) 0.062(5) -0.006(5) 0.018(4) 0.008(5)
C10A 0.049(5) 0.112(7) 0.064(6) -0.015(6) 0.021(5) 0.015(6)
C11A 0.048(5) 0.113(7) 0.061(5) -0.011(6) 0.022(4) 0.018(6)
C12A 0.042(4) 0.098(7) 0.049(5) -0.007(5) 0.021(4) 0.013(5)
C131 0.023(4) 0.043(6) 0.025(4) -0.005(4) -0.003(3) 0.006(4)
N91 0.022(4) 0.040(4) 0.032(4) 0.001(3) 0.001(3) 0.001(3)
C141 0.017(4) 0.044(6) 0.040(5) 0.001(4) 0.009(3) -0.003(4)
N101 0.024(3) 0.041(4) 0.033(4) -0.003(3) 0.008(3) -0.004(3)
C151 0.027(4) 0.043(6) 0.027(4) -0.008(4) 0.008(3) -0.014(4)
N111 0.020(3) 0.050(5) 0.032(4) -0.002(3) 0.006(3) -0.007(3)
C12 0.054(6) 0.049(6) 0.029(4) -0.001(4) 0.008(4) -0.003(5)
C22 0.140(11) 0.046(7) 0.021(5) -0.002(5) -0.001(5) -0.005(7)
C32 0.132(11) 0.073(9) 0.018(5) 0.000(5) 0.001(5) -0.008(8)
N12 0.025(3) 0.052(5) 0.028(3) 0.003(4) 0.005(3) 0.007(3)
N22 0.050(4) 0.047(5) 0.024(4) 0.009(3) 0.005(3) 0.004(4)
C42 0.034(5) 0.055(7) 0.048(5) 0.000(5) 0.010(4) 0.014(5)
C52 0.049(6) 0.069(8) 0.076(7) 0.006(6) 0.029(5) 0.027(6)
C62 0.056(6) 0.065(8) 0.057(6) 0.011(5) 0.000(5) 0.026(6)
N32 0.028(4) 0.044(5) 0.028(3) 0.004(3) 0.004(3) -0.002(3)
N42 0.039(4) 0.055(5) 0.031(4) 0.000(4) 0.005(3) 0.001(4)
C72 0.032(5) 0.052(6) 0.047(5) 0.000(5) 0.010(4) -0.011(4)
C82 0.045(6) 0.083(8) 0.063(7) 0.012(6) 0.009(5) -0.031(6)
C92 0.058(6) 0.066(7) 0.058(6) 0.011(5) 0.025(5) -0.021(6)
N52 0.026(4) 0.051(5) 0.027(3) 0.000(3) 0.009(3) -0.002(3)
N62 0.038(4) 0.052(5) 0.035(4) 0.005(4) 0.012(3) -0.004(4)
N72 0.068(5) 0.060(5) 0.044(4) 0.011(4) 0.008(4) 0.002(4)
N82 0.077(5) 0.066(6) 0.049(5) 0.011(5) 0.001(4) 0.002(5)
C102 0.084(6) 0.066(6) 0.050(5) 0.014(5) -0.007(5) -0.002(5)
C112 0.080(7) 0.068(7) 0.052(7) 0.017(6) -0.005(6) -0.003(6)
C122 0.071(6) 0.062(6) 0.043(6) 0.014(5) 0.001(5) -0.003(5)
N7B 0.070(5) 0.059(5) 0.043(5) 0.013(4) 0.006(4) 0.001(5)
N8B 0.078(5) 0.063(6) 0.050(5) 0.010(5) -0.001(4) 0.000(5)
C10B 0.084(6) 0.064(7) 0.051(6) 0.013(5) -0.006(5) -0.001(6)
C11B 0.087(7) 0.069(7) 0.047(6) 0.016(6) 0.001(5) -0.002(6)
C12B 0.081(6) 0.067(7) 0.049(6) 0.018(6) 0.010(5) 0.003(6)
C132 0.019(4) 0.040(5) 0.042(5) 0.001(4) 0.011(4) 0.002(4)
N92 0.015(3) 0.038(4) 0.031(4) 0.003(3) 0.004(3) -0.004(3)
C142 0.019(4) 0.049(6) 0.024(4) -0.002(4) 0.001(3) 0.003(4)
N102 0.021(3) 0.054(5) 0.026(3) 0.000(3) 0.004(3) -0.002(3)
C152 0.024(4) 0.042(5) 0.023(4) 0.005(4) 0.006(3) -0.010(4)
N112 0.020(3) 0.042(4) 0.025(3) -0.003(3) 0.004(3) 0.002(3)
C13 0.025(4) 0.052(6) 0.044(5) 0.005(5) 0.018(4) 0.005(4)
C23 0.051(6) 0.057(7) 0.052(6) -0.003(5) 0.024(5) -0.017(5)
C33 0.031(5) 0.071(7) 0.047(5) -0.016(5) 0.014(4) -0.018(5)
N13 0.024(3) 0.052(5) 0.029(3) -0.007(3) 0.009(3) -0.001(3)
N23 0.027(4) 0.062(5) 0.031(4) -0.012(4) 0.009(3) -0.003(4)
C43 0.042(5) 0.062(7) 0.030(4) 0.001(4) 0.014(4) -0.010(5)
C53 0.056(6) 0.086(8) 0.036(5) -0.003(5) 0.020(5) -0.009(6)
C63 0.046(6) 0.096(9) 0.032(5) 0.004(5) 0.004(4) 0.001(6)
N33 0.028(4) 0.057(5) 0.029(3) -0.001(3) 0.011(3) -0.002(3)
N43 0.032(4) 0.068(6) 0.027(4) -0.003(4) 0.003(3) -0.001(4)
C73 0.062(6) 0.046(7) 0.035(5) 0.001(5) 0.010(4) 0.011(5)
C83 0.083(8) 0.065(8) 0.051(6) 0.005(6) 0.017(6) 0.033(7)
C93 0.058(7) 0.087(9) 0.043(6) 0.004(6) 0.003(5) 0.028(7)
N53 0.040(4) 0.056(6) 0.024(3) 0.002(3) 0.003(3) 0.008(4)
N63 0.043(4) 0.059(6) 0.035(4) 0.005(4) 0.005(3) 0.017(4)
N73 0.035(4) 0.113(10) 0.041(4) -0.014(5) 0.003(3) 0.020(5)
N83 0.045(5) 0.121(10) 0.056(5) -0.013(6) -0.001(4) 0.020(5)
C103 0.036(5) 0.116(11) 0.049(5) -0.017(6) -0.005(4) 0.019(6)
C113 0.035(4) 0.112(10) 0.052(5) -0.018(6) 0.000(4) 0.023(6)
C123 0.026(4) 0.109(10) 0.041(4) -0.018(6) 0.002(4) 0.024(6)
N7C 0.035(5) 0.113(10) 0.043(5) -0.015(6) 0.002(5) 0.022(6)
N8C 0.040(5) 0.118(11) 0.051(5) -0.016(6) 0.001(5) 0.021(6)
C10C 0.036(6) 0.115(11) 0.051(6) -0.014(7) -0.001(5) 0.021(7)
C11C 0.036(5) 0.112(11) 0.050(6) -0.012(7) 0.000(5) 0.018(7)
C12C 0.033(5) 0.113(11) 0.044(5) -0.014(6) 0.002(5) 0.022(6)
C133 0.019(4) 0.050(6) 0.032(4) -0.006(4) 0.010(3) -0.016(4)
N93 0.022(4) 0.039(5) 0.035(4) -0.002(3) 0.003(3) -0.004(3)
C143 0.026(4) 0.056(6) 0.031(4) -0.008(4) 0.006(4) 0.006(4)
N103 0.030(4) 0.053(5) 0.026(3) -0.001(3) 0.005(3) -0.008(4)
C153 0.020(4) 0.037(5) 0.037(5) 0.005(4) 0.014(3) 0.003(4)
N113 0.025(3) 0.041(4) 0.023(3) -0.003(3) 0.009(3) 0.003(3)
C14 0.032(5) 0.078(8) 0.039(5) 0.011(5) 0.017(4) 0.000(5)
C24 0.056(7) 0.097(10) 0.064(7) 0.034(7) 0.036(6) 0.035(7)
C34 0.094(9) 0.059(8) 0.067(7) 0.007(6) 0.055(7) 0.020(7)
N14 0.038(4) 0.057(5) 0.038(4) -0.007(4) 0.020(3) -0.008(4)
N24 0.054(5) 0.051(5) 0.053(5) -0.003(4) 0.031(4) -0.004(4)
C44 0.024(4) 0.064(7) 0.035(4) 0.000(4) 0.014(3) -0.009(4)
C54 0.044(6) 0.100(9) 0.048(6) -0.014(6) 0.024(5) -0.030(6)
C64 0.066(7) 0.081(8) 0.058(6) -0.007(6) 0.021(5) -0.038(6)
N34 0.034(4) 0.052(5) 0.032(4) -0.002(3) 0.012(3) -0.015(4)
N44 0.048(5) 0.054(5) 0.046(4) -0.008(4) 0.020(4) -0.019(4)
C74 0.034(5) 0.059(7) 0.043(5) -0.013(5) 0.010(4) -0.010(5)
C84 0.102(9) 0.102(10) 0.040(6) -0.036(6) 0.030(6) -0.056(8)
C94 0.128(11) 0.088(10) 0.058(7) -0.033(7) 0.047(7) -0.057(9)
N54 0.035(4) 0.052(5) 0.029(4) -0.013(4) 0.013(3) -0.015(4)
N64 0.054(5) 0.070(6) 0.045(5) -0.024(4) 0.022(4) -0.016(4)
N74 0.074(6) 0.073(6) 0.066(6) -0.012(5) 0.032(5) -0.007(5)
N84 0.087(7) 0.077(6) 0.072(6) -0.011(5) 0.023(5) -0.008(6)
C104 0.086(7) 0.074(6) 0.072(7) -0.009(6) 0.023(6) -0.007(6)
C114 0.077(7) 0.074(6) 0.072(7) -0.013(6) 0.026(6) -0.008(6)
C124 0.073(7) 0.069(6) 0.065(7) -0.013(6) 0.034(6) -0.005(6)
N7D 0.070(6) 0.072(5) 0.064(6) -0.016(5) 0.027(5) -0.014(5)
N8D 0.077(6) 0.077(6) 0.073(6) -0.018(5) 0.019(5) -0.005(6)
C10D 0.078(7) 0.074(6) 0.073(6) -0.014(5) 0.023(5) -0.002(6)
C11D 0.079(7) 0.073(5) 0.072(6) -0.012(5) 0.023(6) -0.003(6)
C12D 0.077(6) 0.070(6) 0.065(6) -0.011(5) 0.029(5) -0.010(6)
C134 0.024(4) 0.047(6) 0.027(4) -0.004(4) 0.010(3) -0.011(4)
N94 0.023(4) 0.053(5) 0.025(3) -0.002(3) 0.009(3) -0.008(4)
C144 0.021(4) 0.049(6) 0.037(5) -0.001(4) 0.016(3) -0.007(4)
N104 0.030(4) 0.043(5) 0.031(4) 0.001(3) 0.012(3) -0.004(3)
C154 0.023(4) 0.050(6) 0.021(4) -0.006(4) 0.006(3) 0.005(4)
N114 0.021(3) 0.049(5) 0.024(3) -0.001(3) 0.005(3) -0.002(3)
C15 0.033(5) 0.046(6) 0.035(4) 0.008(4) 0.014(4) 0.001(4)
C25 0.041(5) 0.060(7) 0.036(5) 0.009(5) 0.014(4) -0.006(5)
C35 0.027(4) 0.045(6) 0.043(5) 0.002(4) 0.003(4) -0.011(4)
N15 0.030(4) 0.043(5) 0.033(4) 0.001(3) 0.009(3) -0.008(3)
N25 0.024(3) 0.053(5) 0.030(3) 0.003(3) 0.006(3) -0.013(3)
C45 0.030(5) 0.058(7) 0.035(5) 0.015(4) 0.002(4) 0.003(5)
C55 0.037(5) 0.075(8) 0.038(5) 0.015(5) 0.003(4) 0.008(5)
C65 0.049(6) 0.053(7) 0.051(6) 0.009(5) 0.014(5) 0.014(5)
N35 0.027(4) 0.048(5) 0.037(4) 0.006(3) 0.006(3) -0.005(3)
N45 0.036(4) 0.033(4) 0.042(4) 0.001(3) 0.009(3) -0.001(4)
C75 0.030(5) 0.058(6) 0.041(5) 0.012(5) 0.006(4) -0.012(4)
C85 0.038(5) 0.059(7) 0.034(5) 0.007(5) 0.010(4) -0.011(5)
C95 0.041(5) 0.057(7) 0.038(5) -0.010(5) 0.009(4) -0.015(5)
N55 0.027(4) 0.038(5) 0.035(4) 0.006(3) 0.007(3) -0.004(3)
N65 0.032(4) 0.045(5) 0.037(4) -0.003(3) 0.012(3) -0.009(3)
C105 0.033(5) 0.040(5) 0.036(4) 0.001(4) 0.009(4) -0.009(4)
C115 0.037(5) 0.053(6) 0.059(6) -0.003(5) 0.016(4) -0.010(5)
C16 0.051(6) 0.061(7) 0.042(5) -0.015(5) 0.019(4) -0.008(5)
C26 0.056(6) 0.098(9) 0.050(6) -0.011(6) 0.032(5) -0.042(6)
C36 0.052(6) 0.109(10) 0.057(7) -0.025(7) 0.033(5) -0.038(7)
N16 0.035(4) 0.058(5) 0.031(4) -0.008(4) 0.011(3) -0.007(4)
N26 0.035(4) 0.070(6) 0.040(4) -0.016(4) 0.011(3) -0.019(4)
C46 0.046(6) 0.058(7) 0.043(5) -0.007(5) 0.012(4) -0.003(5)
C56 0.055(7) 0.063(8) 0.068(7) 0.006(6) 0.012(5) 0.012(6)
C66 0.047(6) 0.089(9) 0.059(7) 0.002(6) -0.001(5) 0.010(7)
N36 0.024(4) 0.053(5) 0.033(4) -0.004(3) 0.003(3) -0.005(3)
N46 0.029(4) 0.069(6) 0.045(4) -0.009(4) 0.005(3) -0.008(4)
C76 0.040(5) 0.070(7) 0.033(5) -0.011(5) 0.019(4) -0.004(5)
C86 0.044(5) 0.097(9) 0.028(5) -0.010(5) 0.013(4) -0.006(5)
C96 0.049(6) 0.095(9) 0.031(5) -0.015(5) 0.007(4) -0.021(6)
N56 0.027(4) 0.057(5) 0.033(4) -0.007(3) 0.007(3) -0.008(3)
N66 0.029(4) 0.079(6) 0.030(4) -0.015(4) 0.009(3) -0.009(4)
C106 0.034(5) 0.071(7) 0.036(5) -0.007(5) 0.012(4) -0.013(5)
C116 0.031(5) 0.113(9) 0.041(5) -0.020(6) 0.014(4) -0.013(6)
C17 0.038(5) 0.081(8) 0.050(6) 0.000(6) 0.023(4) 0.011(5)
C27 0.056(7) 0.117(11) 0.077(8) -0.001(8) 0.036(6) 0.028(7)
C37 0.049(6) 0.080(8) 0.062(7) 0.004(6) 0.020(5) 0.008(6)
N17 0.038(4) 0.067(6) 0.037(4) 0.001(4) 0.018(3) -0.004(4)
N27 0.044(4) 0.059(5) 0.043(4) 0.000(4) 0.020(3) 0.002(4)
C47 0.037(5) 0.064(7) 0.040(5) -0.010(5) 0.011(4) -0.006(5)
C57 0.079(8) 0.062(8) 0.048(6) -0.010(5) 0.004(5) -0.002(6)
C67 0.078(7) 0.066(8) 0.035(5) 0.002(5) 0.010(5) 0.002(6)
N37 0.033(4) 0.048(5) 0.033(4) 0.000(4) 0.012(3) -0.005(3)
N47 0.042(4) 0.057(5) 0.030(4) 0.001(4) 0.009(3) -0.002(4)
C77 0.031(5) 0.082(8) 0.052(6) -0.019(5) 0.018(4) -0.010(5)
C87 0.043(6) 0.084(8) 0.064(7) -0.019(6) 0.024(5) -0.024(6)
C97 0.062(7) 0.079(8) 0.058(6) -0.007(6) 0.042(6) -0.017(6)
N57 0.032(4) 0.060(5) 0.035(4) -0.004(4) 0.017(3) -0.010(4)
N67 0.044(4) 0.058(5) 0.041(4) -0.010(4) 0.023(3) -0.010(4)
C107 0.048(5) 0.056(7) 0.036(5) -0.009(4) 0.021(4) -0.009(5)
C117 0.073(7) 0.079(8) 0.044(6) 0.004(5) 0.027(5) -0.009(6)
C18 0.029(4) 0.051(6) 0.032(4) 0.002(4) -0.001(3) 0.007(4)
C28 0.031(5) 0.073(7) 0.035(5) -0.009(5) 0.001(4) -0.002(5)
C38 0.038(5) 0.097(8) 0.029(5) -0.016(5) 0.007(4) -0.010(5)
N18 0.024(3) 0.048(5) 0.032(4) -0.007(3) 0.008(3) -0.001(3)
N28 0.024(3) 0.054(5) 0.031(4) -0.006(3) 0.005(3) 0.008(3)
C48 0.027(5) 0.046(6) 0.052(5) -0.003(5) 0.008(4) 0.003(4)
C58 0.038(5) 0.049(6) 0.063(6) -0.005(5) 0.009(4) -0.007(5)
C68 0.030(5) 0.059(7) 0.051(5) 0.005(5) 0.013(4) 0.003(5)
N38 0.030(4) 0.032(4) 0.031(3) -0.002(3) 0.007(3) 0.003(3)
N48 0.018(3) 0.047(5) 0.032(3) 0.000(3) 0.007(3) 0.002(3)
C78 0.033(5) 0.045(6) 0.035(5) 0.009(4) -0.002(4) -0.007(4)
C88 0.031(5) 0.054(6) 0.051(6) 0.013(5) 0.005(4) 0.010(4)
C98 0.030(5) 0.046(6) 0.056(6) -0.007(5) 0.010(4) 0.005(4)
N58 0.023(3) 0.040(4) 0.029(3) -0.005(3) 0.005(3) 0.000(3)
N68 0.022(3) 0.030(4) 0.042(4) -0.001(3) 0.008(3) 0.001(3)
C108 0.021(4) 0.048(6) 0.039(5) -0.004(4) 0.011(3) -0.001(4)
C118 0.036(5) 0.057(6) 0.038(5) 0.001(5) 0.016(4) 0.004(4)
Cl1 0.0610(16) 0.0636(18) 0.0488(14) 0.0084(13) 0.0241(12) 0.0129(14)
O5 0.056(4) 0.066(5) 0.061(4) 0.013(4) 0.025(3) 0.008(4)
O6 0.053(4) 0.084(5) 0.038(3) 0.003(3) 0.019(3) 0.013(4)
O7 0.077(5) 0.111(7) 0.070(5) -0.020(5) 0.052(4) -0.007(5)
O8 0.126(7) 0.076(6) 0.053(4) 0.017(4) 0.001(4) 0.000(5)
Cl2 0.0401(12) 0.0729(18) 0.0303(11) 0.0077(11) 0.0026(9) 0.0088(12)
O9 0.052(4) 0.065(4) 0.026(3) 0.004(3) 0.006(3) -0.002(3)
O10 0.099(6) 0.144(8) 0.050(4) 0.008(5) 0.029(4) 0.054(6)
O11 0.058(6) 0.105(10) 0.034(5) 0.002(6) -0.012(4) -0.029(7)
O12 0.110(10) 0.051(7) 0.052(6) 0.010(5) -0.001(7) 0.030(8)
O11P 0.051(11) 0.108(14) 0.054(11) 0.025(12) -0.006(9) 0.005(12)
O12P 0.073(15) 0.051(12) 0.026(10) 0.024(9) -0.008(11) 0.001(13)
Cl3 0.0360(12) 0.0660(17) 0.0380(11) 0.0113(12) 0.0114(9) 0.0028(11)
O13 0.039(3) 0.069(5) 0.031(3) 0.011(3) 0.005(2) 0.006(3)
O14 0.053(4) 0.060(4) 0.048(4) 0.011(3) 0.012(3) -0.013(3)
O15 0.050(4) 0.141(8) 0.075(5) 0.049(5) 0.027(4) 0.047(5)
O16 0.112(6) 0.066(5) 0.044(4) 0.005(4) 0.018(4) -0.026(5)
Cl4 0.0596(16) 0.0696(19) 0.0510(14) -0.0106(13) 0.0228(12) -0.0101(14)
O17 0.051(4) 0.066(5) 0.070(4) -0.023(4) 0.021(3) -0.014(4)
O18 0.070(5) 0.091(6) 0.045(4) -0.013(4) 0.023(3) -0.022(4)
O19 0.044(4) 0.117(7) 0.067(5) 0.017(4) 0.027(3) 0.001(4)
O20 0.104(6) 0.065(5) 0.060(4) -0.019(4) 0.005(4) 0.006(5)
O1S 0.041(4) 0.063(5) 0.060(4) -0.011(4) 0.005(3) 0.004(3)
N1S 0.028(4) 0.058(5) 0.055(5) -0.005(4) 0.011(3) -0.001(4)
C1S 0.035(5) 0.054(7) 0.055(6) -0.002(5) 0.012(4) 0.006(5)
C2S 0.058(6) 0.081(8) 0.062(7) -0.021(6) 0.018(5) -0.013(6)
C3S 0.054(6) 0.071(8) 0.062(6) -0.002(6) 0.027(5) -0.013(6)
O2S 0.062(5) 0.072(5) 0.076(5) -0.009(4) 0.023(4) 0.015(4)
N2S 0.053(5) 0.050(6) 0.082(7) -0.001(5) 0.015(5) 0.016(5)
C4S 0.054(7) 0.077(9) 0.068(7) 0.004(7) 0.019(6) 0.027(6)
C5S 0.079(9) 0.089(10) 0.108(10) 0.028(8) 0.044(8) 0.012(7)
C6S 0.093(10) 0.076(9) 0.105(10) -0.024(8) 0.003(8) 0.009(8)
O3S 0.133(9) 0.132(9) 0.085(7) 0.036(6) 0.031(6) 0.010(7)
N3S 0.070(7) 0.083(8) 0.099(8) 0.035(7) 0.035(6) 0.000(6)
C7S 0.116(13) 0.138(15) 0.088(11) 0.040(11) 0.054(10) -0.006(12)
C8S 0.094(10) 0.121(12) 0.104(10) 0.054(9) 0.023(8) 0.011(9)
C9S 0.090(10) 0.094(11) 0.131(12) 0.032(9) 0.056(9) 0.035(8)
N4S 0.089(5) 0.070(5) 0.084(5) -0.016(4) 0.045(4) -0.020(4)
C10S 0.087(8) 0.068(7) 0.081(7) -0.015(6) 0.027(6) -0.010(6)
O4S 0.110(10) 0.078(8) 0.110(10) 0.001(8) 0.058(8) -0.027(8)
C11S 0.110(6) 0.083(6) 0.096(6) -0.006(6) 0.053(5) -0.024(6)
C12S 0.091(10) 0.086(10) 0.106(11) -0.021(9) 0.049(8) -0.006(10)
O4SA 0.093(9) 0.075(9) 0.085(8) 0.000(7) 0.042(7) -0.026(8)
C11T 0.085(9) 0.069(8) 0.082(7) -0.012(7) 0.039(7) -0.022(8)
C12T 0.110(6) 0.083(6) 0.096(6) -0.006(6) 0.053(5) -0.024(6)
O5S 0.081(7) 0.121(9) 0.239(13) -0.055(9) 0.050(8) -0.028(6)
N5S 0.056(6) 0.093(8) 0.081(7) -0.023(6) 0.022(5) -0.014(6)
C13S 0.110(9) 0.127(9) 0.140(9) -0.012(8) 0.049(8) 0.010(8)
C14S 0.089(11) 0.170(16) 0.103(11) -0.002(11) 0.031(9) -0.023(11)
C15S 0.042(7) 0.094(10) 0.148(12) -0.036(9) 0.002(7) -0.020(7)
O6S 0.086(7) 0.171(11) 0.104(8) -0.052(8) -0.009(5) 0.004(8)
N6S 0.054(6) 0.131(11) 0.068(6) -0.019(6) -0.001(5) -0.025(7)
C16S 0.106(14) 0.148(17) 0.093(11) -0.047(12) -0.002(9) -0.029(13)
C17S 0.070(8) 0.117(11) 0.079(8) -0.036(8) 0.012(6) -0.021(8)
C18S 0.113(13) 0.098(13) 0.168(16) -0.043(12) -0.025(11) -0.024(10)
N7S 0.079(6) 0.116(7) 0.090(6) -0.021(6) 0.027(5) -0.008(6)
C20S 0.082(7) 0.149(11) 0.092(7) 0.009(8) 0.021(6) 0.059(8)
O7S 0.117(9) 0.147(13) 0.119(12) -0.033(10) -0.004(9) -0.039(10)
C19S 0.088(7) 0.123(9) 0.103(9) -0.023(9) 0.020(7) -0.017(8)
C21S 0.102(12) 0.134(17) 0.085(10) -0.012(13) 0.023(10) -0.014(14)
O7T 0.094(9) 0.132(13) 0.128(12) -0.033(10) 0.018(9) -0.024(9)
C19T 0.089(7) 0.123(9) 0.102(9) -0.028(9) 0.024(7) -0.018(7)
C21T 0.121(13) 0.122(16) 0.094(8) -0.011(14) 0.035(9) -0.001(15)
N8S 0.072(5) 0.113(7) 0.077(5) 0.010(5) 0.022(5) -0.029(6)
C23S 0.126(10) 0.132(10) 0.066(6) 0.021(6) 0.023(7) -0.010(9)
C24S 0.066(7) 0.133(8) 0.072(7) 0.015(6) 0.012(6) 0.031(7)
O8S 0.078(9) 0.113(9) 0.087(11) 0.017(10) 0.016(11) -0.021(8)
C22S 0.073(7) 0.117(8) 0.081(8) 0.013(7) 0.016(7) -0.029(8)
O8SA 0.083(9) 0.122(10) 0.092(11) 0.002(10) 0.013(11) -0.020(9)
C22A 0.073(8) 0.117(8) 0.086(8) 0.012(7) 0.017(7) -0.029(8)
O9S 0.082(5) 0.123(7) 0.078(5) -0.015(5) 0.008(4) 0.009(5)
N9S 0.136(6) 0.107(6) 0.080(5) -0.019(4) 0.011(5) 0.037(5)
C25S 0.098(9) 0.101(8) 0.073(7) -0.011(6) 0.015(6) 0.031(7)
C26S 0.125(7) 0.109(6) 0.083(5) -0.019(5) 0.015(5) 0.034(6)
C27S 0.158(16) 0.117(14) 0.084(8) -0.029(9) 0.015(12) 0.020(14)
C27A 0.145(16) 0.124(15) 0.086(9) -0.023(9) 0.032(11) 0.032(13)
O10S 0.178(8) 0.175(8) 0.135(7) 0.039(6) 0.030(6) 0.010(7)
N10S 0.116(6) 0.128(6) 0.086(5) 0.007(5) 0.025(5) 0.020(5)
C28S 0.126(7) 0.132(7) 0.100(6) 0.019(5) 0.022(5) 0.000(6)
C29S 0.107(7) 0.125(8) 0.096(7) 0.019(6) 0.013(6) -0.008(6)
C30S 0.172(9) 0.172(9) 0.166(9) -0.026(7) 0.039(7) 0.036(7)
O11S 0.062(7) 0.078(8) 0.104(9) -0.034(8) 0.023(7) -0.003(6)
C32S 0.069(10) 0.092(12) 0.051(7) 0.003(10) 0.005(6) 0.019(11)
C33S 0.087(8) 0.098(11) 0.057(8) 0.014(9) -0.001(7) -0.016(10)
O11B 0.069(10) 0.090(11) 0.103(11) 0.026(11) 0.047(10) -0.012(7)
C32B 0.049(10) 0.057(11) 0.048(11) -0.003(9) 0.011(8) 0.003(11)
C33B 0.094(12) 0.080(11) 0.065(11) 0.021(10) 0.014(10) 0.011(9)
N11S 0.068(5) 0.068(5) 0.053(4) 0.005(4) 0.015(3) -0.007(4)
C31S 0.079(6) 0.085(7) 0.078(6) -0.012(6) 0.030(5) -0.026(5)
O12S 0.225(19) 0.230(19) 0.155(16) -0.005(13) 0.072(13) 0.013(16)
N12S 0.149(14) 0.174(15) 0.125(13) 0.027(11) 0.047(10) 0.007(12)
C34S 0.170(15) 0.189(16) 0.134(14) 0.010(12) 0.048(11) 0.005(12)
C35S 0.135(17) 0.150(18) 0.134(17) 0.064(14) 0.049(12) 0.040(13)
C36S 0.142(17) 0.183(19) 0.112(15) 0.017(13) 0.042(12) 0.001(16)
N13S 0.177(9) 0.174(9) 0.190(8) 0.004(6) 0.040(6) 0.010(6)
O13S 0.215(10) 0.202(10) 0.224(10) -0.012(8) 0.035(8) -0.013(8)
C37S 0.183(9) 0.179(9) 0.192(8) 0.002(7) 0.039(7) 0.004(7)
C38S 0.176(11) 0.175(10) 0.178(10) 0.001(8) 0.054(8) 0.017(8)
C39S 0.183(11) 0.181(11) 0.204(11) 0.004(8) 0.022(8) 0.006(8)
N14S 0.184(8) 0.187(7) 0.185(7) -0.002(5) 0.042(5) 0.006(6)
O14S 0.189(11) 0.185(10) 0.185(11) 0.001(8) 0.033(8) 0.006(8)
C40S 0.183(9) 0.183(8) 0.185(9) 0.000(6) 0.041(7) 0.004(7)
C41S 0.182(7) 0.186(7) 0.182(7) -0.002(5) 0.041(5) 0.001(5)
C42S 0.164(11) 0.175(10) 0.173(10) 0.004(8) 0.042(8) -0.007(8)
O14U 0.178(10) 0.177(10) 0.182(10) 0.005(8) 0.046(7) -0.003(8)
C40U 0.182(7) 0.186(7) 0.182(7) -0.002(5) 0.041(5) 0.001(5)
C41U 0.186(10) 0.184(10) 0.185(10) 0.002(8) 0.038(7) 0.005(7)
C42U 0.165(13) 0.170(10) 0.171(12) 0.004(8) 0.045(9) -0.015(8)
O1W 0.051(8) 0.012(7) 0.127(12) -0.006(7) 0.007(8) -0.019(6)
O2W 0.097(14) 0.130(18) 0.043(10) -0.007(11) 0.021(9) 0.069(14)
O3W 0.081(8) 0.066(9) 0.087(8) -0.004(7) 0.031(7) -0.009(7)
O4W 0.077(8) 0.084(8) 0.070(7) 0.001(7) 0.039(6) 0.010(7)
O5W 0.076(12) 0.054(12) 0.051(11) 0.001(9) 0.011(9) -0.012(9)
O6W 0.040(19) 0.06(2) 0.11(3) 0.02(2) -0.004(18) -0.032(17)
O7W 0.068(12) 0.066(13) 0.069(12) -0.004(9) 0.029(9) 0.018(9)
O8W 0.078(8) 0.077(8) 0.078(7) -0.008(7) 0.026(7) 0.002(7)
O9W 0.083(8) 0.084(8) 0.072(8) 0.000(7) 0.041(7) 0.008(7)
O10W 0.087(7) 0.092(8) 0.077(7) 0.005(6) 0.034(6) 0.012(6)
O11W 0.079(8) 0.074(8) 0.079(7) 0.000(7) 0.037(7) 0.004(7)
O12W 0.080(13) 0.071(13) 0.068(13) 0.002(9) 0.011(9) -0.014(9)

loop_
_atom_type_symbol
_atom_type_description
_atom_type_scat_dispersion_real
_atom_type_scat_dispersion_imag
_atom_type_scat_source
C C 0.0033 0.0016 'International Tables Vol C Tables 4.2.6.8 and 6.1.1.4'
H H 0.0000 0.0000 'International Tables Vol C Tables 4.2.6.8 and 6.1.1.4'
B B 0.0013 0.0007 'International Tables Vol C Tables 4.2.6.8 and 6.1.1.4'
N N 0.0061 0.0033 'International Tables Vol C Tables 4.2.6.8 and 6.1.1.4'
O O 0.0106 0.0060 'International Tables Vol C Tables 4.2.6.8 and 6.1.1.4'
Cl Cl 0.1484 0.1585 'International Tables Vol C Tables 4.2.6.8 and 6.1.1.4'
Fe Fe 0.3463 0.8444 'International Tables Vol C Tables 4.2.6.8 and 6.1.1.4'
Co Co 0.3494 0.9721 'International Tables Vol C Tables 4.2.6.8 and 6.1.1.4'

loop_
_geom_angle_atom_site_label_1
_geom_angle_atom_site_label_2
_geom_angle_atom_site_label_3
_geom_angle
_geom_angle_site_symmetry_1
_geom_angle_site_symmetry_3
_geom_angle_publ_flag
C151 Fe1 C141 90.3(3) . . ?
C151 Fe1 C131 88.9(3) . . ?
C141 Fe1 C131 90.1(3) . . ?
C151 Fe1 N51 92.0(3) . . ?
C141 Fe1 N51 93.7(3) . . ?
C131 Fe1 N51 176.1(3) . . ?
C151 Fe1 N31 177.8(3) . . ?
C141 Fe1 N31 91.8(3) . . ?
C131 Fe1 N31 91.4(3) . . ?
N51 Fe1 N31 87.6(3) . . ?
C151 Fe1 N11 91.4(3) . . ?
C141 Fe1 N11 178.2(3) . . ?
C131 Fe1 N11 90.3(3) . . ?
N51 Fe1 N11 85.9(3) . . ?
N31 Fe1 N11 86.4(3) . . ?
C152 Fe2 C142 90.2(3) . . ?
C152 Fe2 C132 88.9(3) . . ?
C142 Fe2 C132 89.9(3) . . ?
C152 Fe2 N32 177.9(3) . . ?
C142 Fe2 N32 91.8(3) . . ?
C132 Fe2 N32 91.9(3) . . ?
C152 Fe2 N12 91.7(3) . . ?
C142 Fe2 N12 91.7(3) . . ?
C132 Fe2 N12 178.3(3) . . ?
N32 Fe2 N12 87.5(3) . . ?
C152 Fe2 N52 91.2(3) . . ?
C142 Fe2 N52 177.3(3) . . ?
C132 Fe2 N52 92.4(3) . . ?
N32 Fe2 N52 86.8(3) . . ?
N12 Fe2 N52 86.0(3) . . ?
C153 Fe3 C143 89.7(3) . . ?
C153 Fe3 C133 88.9(3) . . ?
C143 Fe3 C133 89.4(3) . . ?
C153 Fe3 N13 92.2(3) . . ?
C143 Fe3 N13 177.8(3) . . ?
C133 Fe3 N13 89.5(3) . . ?
C153 Fe3 N53 90.5(3) . . ?
C143 Fe3 N53 92.6(3) . . ?
C133 Fe3 N53 177.9(3) . . ?
N13 Fe3 N53 88.6(3) . . ?
C153 Fe3 N33 176.0(3) . . ?
C143 Fe3 N33 91.3(3) . . ?
C133 Fe3 N33 95.0(3) . . ?
N13 Fe3 N33 86.9(3) . . ?
N53 Fe3 N33 85.6(3) . . ?
C144 Fe4 C134 89.9(3) . . ?
C144 Fe4 C154 89.4(3) . . ?
C134 Fe4 C154 89.9(3) . . ?
C144 Fe4 N14 90.9(3) . . ?
C134 Fe4 N14 178.8(3) . . ?
C154 Fe4 N14 91.1(3) . . ?
C144 Fe4 N34 91.5(3) . . ?
C134 Fe4 N34 91.4(3) . . ?
C154 Fe4 N34 178.4(3) . . ?
N14 Fe4 N34 87.6(3) . . ?
C144 Fe4 N54 176.8(4) . . ?
C134 Fe4 N54 92.9(3) . . ?
C154 Fe4 N54 92.2(3) . . ?
N14 Fe4 N54 86.3(3) . . ?
N34 Fe4 N54 86.8(3) . . ?
N93 Co1 N91 90.9(3) . . ?
N93 Co1 N92 92.2(3) . . ?
N91 Co1 N92 90.9(3) . . ?
N93 Co1 N55 89.9(3) . . ?
N91 Co1 N55 92.1(3) . . ?
N92 Co1 N55 176.3(3) . . ?
N93 Co1 N15 92.2(3) . . ?
N91 Co1 N15 176.7(3) . . ?
N92 Co1 N15 90.1(3) . . ?
N55 Co1 N15 86.8(3) . . ?
N93 Co1 N35 177.0(3) . . ?
N91 Co1 N35 90.4(3) . . ?
N92 Co1 N35 90.5(3) . . ?
N55 Co1 N35 87.3(3) . . ?
N15 Co1 N35 86.4(3) . . ?
N101 Co2 N94 91.6(3) . . ?
N101 Co2 N102 90.7(3) . . ?
N94 Co2 N102 91.5(3) . . ?
N101 Co2 N16 91.1(3) . . ?
N94 Co2 N16 91.4(3) . . ?
N102 Co2 N16 176.5(3) . . ?
N101 Co2 N36 91.6(3) . . ?
N94 Co2 N36 176.0(3) . . ?
N102 Co2 N36 90.8(3) . . ?
N16 Co2 N36 86.1(3) . . ?
N101 Co2 N56 177.2(3) . . ?
N94 Co2 N56 89.6(3) . . ?
N102 Co2 N56 91.8(3) . . ?
N16 Co2 N56 86.3(3) . . ?
N36 Co2 N56 87.2(3) . . ?
N104 Co3 N103 91.3(3) . . ?
N104 Co3 N17 90.8(3) . . ?
N103 Co3 N17 90.7(3) . . ?
N104 Co3 N111 91.1(3) . . ?
N103 Co3 N111 92.3(3) . . ?
N17 Co3 N111 176.4(3) . . ?
N104 Co3 N37 176.2(3) . . ?
N103 Co3 N37 91.5(3) . . ?
N17 Co3 N37 86.5(3) . . ?
N111 Co3 N37 91.4(3) . . ?
N104 Co3 N57 90.2(3) . . ?
N103 Co3 N57 177.2(3) . . ?
N17 Co3 N57 86.9(3) . . ?
N111 Co3 N57 90.0(3) . . ?
N37 Co3 N57 86.9(3) . . ?
N114 Co4 N112 91.2(3) . . ?
N114 Co4 N113 91.4(3) . . ?
N112 Co4 N113 91.4(3) . . ?
N114 Co4 N58 90.7(3) . . ?
N112 Co4 N58 177.0(3) . . ?
N113 Co4 N58 90.9(3) . . ?
N114 Co4 N18 90.5(3) . . ?
N112 Co4 N18 91.1(3) . . ?
N113 Co4 N18 176.9(3) . . ?
N58 Co4 N18 86.6(3) . . ?
N114 Co4 N38 175.8(3) . . ?
N112 Co4 N38 92.1(3) . . ?
N113 Co4 N38 91.1(3) . . ?
N58 Co4 N38 85.9(3) . . ?
N18 Co4 N38 86.9(3) . . ?
N7A B1 N71 9.4(10) . . ?
N7A B1 N61 112.3(9) . . ?
N71 B1 N61 108.4(10) . . ?
N7A B1 N21 115.5(8) . . ?
N71 B1 N21 110.0(10) . . ?
N61 B1 N21 106.9(7) . . ?
N7A B1 N41 106.9(8) . . ?
N71 B1 N41 116.3(10) . . ?
N61 B1 N41 108.1(7) . . ?
N21 B1 N41 106.8(7) . . ?
N72 B2 N22 111.0(8) . . ?
N72 B2 N7B 2.3(11) . . ?
N22 B2 N7B 110.6(9) . . ?
N72 B2 N62 111.0(9) . . ?
N22 B2 N62 108.9(8) . . ?
N7B B2 N62 113.1(10) . . ?
N72 B2 N42 110.0(9) . . ?
N22 B2 N42 109.9(8) . . ?
N7B B2 N42 108.3(9) . . ?
N62 B2 N42 105.9(7) . . ?
N73 B3 N7C 10(2) . . ?
N73 B3 N23 107.0(12) . . ?
N7C B3 N23 111(2) . . ?
N73 B3 N63 114.9(10) . . ?
N7C B3 N63 105(2) . . ?
N23 B3 N63 108.6(7) . . ?
N73 B3 N43 112.7(9) . . ?
N7C B3 N43 118(2) . . ?
N23 B3 N43 108.4(7) . . ?
N63 B3 N43 105.2(8) . . ?
N7D B4 N74 15.3(10) . . ?
N7D B4 N44 111.3(9) . . ?
N74 B4 N44 109.9(10) . . ?
N7D B4 N64 109.5(9) . . ?
N74 B4 N64 122.9(11) . . ?
N44 B4 N64 108.2(9) . . ?
N7D B4 N24 113.5(11) . . ?
N74 B4 N24 100.7(11) . . ?
N44 B4 N24 107.8(8) . . ?
N64 B4 N24 106.3(8) . . ?
C115 O1 H1A 109.5 . . ?
C116 O2 H2A 109.5 . . ?
C117 O3 H3A 109.5 . . ?
C118 O4 H4A 109.5 . . ?
N11 C11 C21 108.7(7) . . ?
N11 C11 H11A 125.7 . . ?
C21 C11 H11A 125.7 . . ?
C31 C21 C11 107.6(8) . . ?
C31 C21 H21A 126.2 . . ?
C11 C21 H21A 126.2 . . ?
C21 C31 N21 108.5(8) . . ?
C21 C31 H31A 125.7 . . ?
N21 C31 H31A 125.7 . . ?
C11 N11 N21 106.8(6) . . ?
C11 N11 Fe1 130.3(5) . . ?
N21 N11 Fe1 122.8(5) . . ?
C31 N21 N11 108.4(6) . . ?
C31 N21 B1 135.6(7) . . ?
N11 N21 B1 116.0(6) . . ?
N31 C41 C51 111.1(8) . . ?
N31 C41 H41A 124.4 . . ?
C51 C41 H41A 124.4 . . ?
C61 C51 C41 104.7(8) . . ?
C61 C51 H51A 127.6 . . ?
C41 C51 H51A 127.6 . . ?
N41 C61 C51 109.4(8) . . ?
N41 C61 H61A 125.3 . . ?
C51 C61 H61A 125.3 . . ?
C41 N31 N41 105.8(7) . . ?
C41 N31 Fe1 134.0(6) . . ?
N41 N31 Fe1 119.9(5) . . ?
C61 N41 N31 108.9(7) . . ?
C61 N41 B1 132.3(7) . . ?
N31 N41 B1 118.6(7) . . ?
N51 C71 C81 110.4(9) . . ?
N51 C71 H71A 124.8 . . ?
C81 C71 H71A 124.8 . . ?
C91 C81 C71 104.6(9) . . ?
C91 C81 H81A 127.7 . . ?
C71 C81 H81A 127.7 . . ?
N61 C91 C81 108.5(9) . . ?
N61 C91 H91A 125.7 . . ?
C81 C91 H91A 125.7 . . ?
C71 N51 N61 106.4(7) . . ?
C71 N51 Fe1 132.6(6) . . ?
N61 N51 Fe1 120.9(6) . . ?
C91 N61 N51 110.0(8) . . ?
C91 N61 B1 130.6(8) . . ?
N51 N61 B1 119.3(7) . . ?
C121 N71 N81 108.0 . . ?
C121 N71 B1 118.7(12) . . ?
N81 N71 B1 131.1(12) . . ?
N71 N81 C101 108.0 . . ?
C111 C101 N81 108.0 . . ?
C111 C101 H10A 126.0 . . ?
N81 C101 H10A 126.0 . . ?
C101 C111 C121 108.0 . . ?
C101 C111 H11B 126.0 . . ?
C121 C111 H11B 126.0 . . ?
N71 C121 C111 108.0 . . ?
N71 C121 H12A 126.0 . . ?
C111 C121 H12A 126.0 . . ?
C12A N7A N8A 108.0 . . ?
C12A N7A B1 122.9(8) . . ?
N8A N7A B1 126.6(8) . . ?
N7A N8A C10A 108.0 . . ?
C11A C10A N8A 108.0 . . ?
C11A C10A H10B 126.0 . . ?
N8A C10A H10B 126.0 . . ?
C10A C11A C12A 108.0 . . ?
C10A C11A H11C 126.0 . . ?
C12A C11A H11C 126.0 . . ?
N7A C12A C11A 108.0 . . ?
N7A C12A H12B 126.0 . . ?
C11A C12A H12B 126.0 . . ?
N91 C131 Fe1 179.0(7) . . ?
C131 N91 Co1 179.6(7) . . ?
N101 C141 Fe1 178.7(8) . . ?
C141 N101 Co2 176.9(6) . . ?
N111 C151 Fe1 178.9(7) . . ?
C151 N111 Co3 177.4(7) . . ?
N12 C12 C22 110.3(9) . . ?
N12 C12 H12C 124.8 . . ?
C22 C12 H12C 124.8 . . ?
C32 C22 C12 105.7(9) . . ?
C32 C22 H22A 127.1 . . ?
C12 C22 H22A 127.1 . . ?
N22 C32 C22 109.3(8) . . ?
N22 C32 H32A 125.3 . . ?
C22 C32 H32A 125.3 . . ?
C12 N12 N22 106.5(6) . . ?
C12 N12 Fe2 132.8(6) . . ?
N22 N12 Fe2 120.7(5) . . ?
C32 N22 N12 108.2(8) . . ?
C32 N22 B2 134.1(8) . . ?
N12 N22 B2 117.7(6) . . ?
N32 C42 C52 109.4(8) . . ?
N32 C42 H42A 125.3 . . ?
C52 C42 H42A 125.3 . . ?
C42 C52 C62 107.5(9) . . ?
C42 C52 H52A 126.3 . . ?
C62 C52 H52A 126.3 . . ?
N42 C62 C52 106.4(9) . . ?
N42 C62 H62A 126.8 . . ?
C52 C62 H62A 126.8 . . ?
C42 N32 N42 106.0(7) . . ?
C42 N32 Fe2 132.8(6) . . ?
N42 N32 Fe2 121.0(5) . . ?
C62 N42 N32 110.7(7) . . ?
C62 N42 B2 132.2(8) . . ?
N32 N42 B2 117.1(7) . . ?
N52 C72 C82 109.8(8) . . ?
N52 C72 H72A 125.1 . . ?
C82 C72 H72A 125.1 . . ?
C92 C82 C72 106.3(8) . . ?
C92 C82 H82A 126.8 . . ?
C72 C82 H82A 126.8 . . ?
C82 C92 N62 108.3(8) . . ?
C82 C92 H92A 125.9 . . ?
N62 C92 H92A 125.9 . . ?
C72 N52 N62 106.3(7) . . ?
C72 N52 Fe2 131.4(6) . . ?
N62 N52 Fe2 122.3(5) . . ?
N52 N62 C92 109.2(7) . . ?
N52 N62 B2 115.8(7) . . ?
C92 N62 B2 135.0(8) . . ?
N82 N72 C122 108.0 . . ?
N82 N72 B2 127.5(10) . . ?
C122 N72 B2 118.8(9) . . ?
N72 N82 C102 108.0 . . ?
N82 C102 C112 108.0 . . ?
N82 C102 H10C 126.0 . . ?
C112 C102 H10C 126.0 . . ?
C122 C112 C102 108.0 . . ?
C122 C112 H11D 126.0 . . ?
C102 C112 H11D 126.0 . . ?
N72 C122 C112 108.0 . . ?
N72 C122 H12D 126.0 . . ?
C112 C122 H12D 126.0 . . ?
C12B N7B N8B 108.0 . . ?
C12B N7B B2 121.9(11) . . ?
N8B N7B B2 126.3(11) . . ?
N7B N8B C10B 108.0 . . ?
C11B C10B N8B 108.0 . . ?
C11B C10B H10D 126.0 . . ?
N8B C10B H10D 126.0 . . ?
C12B C11B C10B 108.0 . . ?
C12B C11B H11E 126.0 . . ?
C10B C11B H11E 126.0 . . ?
N7B C12B C11B 108.0 . . ?
N7B C12B H12E 126.0 . . ?
C11B C12B H12E 126.0 . . ?
N92 C132 Fe2 178.8(7) . . ?
C132 N92 Co1 177.8(7) . . ?
N102 C142 Fe2 178.5(7) . . ?
C142 N102 Co2 179.5(7) . . ?
N112 C152 Fe2 178.8(7) . . ?
C152 N112 Co4 176.9(6) . . ?
N13 C13 C23 111.0(8) . . ?
N13 C13 H13A 124.5 . . ?
C23 C13 H13A 124.5 . . ?
C13 C23 C33 105.7(8) . . ?
C13 C23 H23A 127.1 . . ?
C33 C23 H23A 127.1 . . ?
N23 C33 C23 107.8(8) . . ?
N23 C33 H33A 126.1 . . ?
C23 C33 H33A 126.1 . . ?
C13 N13 N23 106.0(7) . . ?
C13 N13 Fe3 134.0(5) . . ?
N23 N13 Fe3 119.6(5) . . ?
C33 N23 N13 109.5(7) . . ?
C33 N23 B3 130.5(7) . . ?
N13 N23 B3 119.8(7) . . ?
N33 C43 C53 110.6(8) . . ?
N33 C43 H43A 124.7 . . ?
C53 C43 H43A 124.7 . . ?
C63 C53 C43 105.0(8) . . ?
C63 C53 H53A 127.5 . . ?
C43 C53 H53A 127.5 . . ?
N43 C63 C53 109.5(8) . . ?
N43 C63 H63A 125.2 . . ?
C53 C63 H63A 125.2 . . ?
C43 N33 N43 106.4(6) . . ?
C43 N33 Fe3 131.6(6) . . ?
N43 N33 Fe3 121.1(5) . . ?
C63 N43 N33 108.3(7) . . ?
C63 N43 B3 134.8(7) . . ?
N33 N43 B3 116.7(6) . . ?
N53 C73 C83 111.5(9) . . ?
N53 C73 H73A 124.3 . . ?
C83 C73 H73A 124.3 . . ?
C93 C83 C73 103.7(10) . . ?
C93 C83 H83A 128.2 . . ?
C73 C83 H83A 128.2 . . ?
N63 C93 C83 109.6(9) . . ?
N63 C93 H93A 125.2 . . ?
C83 C93 H93A 125.2 . . ?
C73 N53 N63 106.1(7) . . ?
C73 N53 Fe3 133.0(6) . . ?
N63 N53 Fe3 120.8(6) . . ?
C93 N63 N53 109.2(8) . . ?
C93 N63 B3 132.4(8) . . ?
N53 N63 B3 117.9(7) . . ?
N83 N73 C123 108.0 . . ?
N83 N73 B3 131.0(10) . . ?
C123 N73 B3 117.3(10) . . ?
N73 N83 C103 108.0 . . ?
N83 C103 C113 108.0 . . ?
N83 C103 H10E 126.0 . . ?
C113 C103 H10E 126.0 . . ?
C103 C113 C123 108.0 . . ?
C103 C113 H11F 126.0 . . ?
C123 C113 H11F 126.0 . . ?
N73 C123 C113 108.0 . . ?
N73 C123 H12F 126.0 . . ?
C113 C123 H12F 126.0 . . ?
N8C N7C C12C 108.0 . . ?
N8C N7C B3 128(3) . . ?
C12C N7C B3 123(3) . . ?
N7C N8C C10C 108.0 . . ?
C11C C10C N8C 108.0 . . ?
C11C C10C H10F 126.0 . . ?
N8C C10C H10F 126.0 . . ?
C10C C11C C12C 108.0 . . ?
C10C C11C H11G 126.0 . . ?
C12C C11C H11G 126.0 . . ?
N7C C12C C11C 108.0 . . ?
N7C C12C H12G 126.0 . . ?
C11C C12C H12G 126.0 . . ?
N93 C133 Fe3 176.4(7) . . ?
C133 N93 Co1 178.5(6) . . ?
N103 C143 Fe3 178.3(8) . . ?
C143 N103 Co3 177.4(7) . . ?
N113 C153 Fe3 177.5(7) . . ?
C153 N113 Co4 178.2(6) . . ?
N14 C14 C24 109.9(10) . . ?
N14 C14 H14A 125.1 . . ?
C24 C14 H14A 125.1 . . ?
C34 C24 C14 106.2(9) . . ?
C34 C24 H24A 126.9 . . ?
C14 C24 H24A 126.9 . . ?
N24 C34 C24 107.1(10) . . ?
N24 C34 H34A 126.5 . . ?
C24 C34 H34A 126.5 . . ?
C14 N14 N24 105.7(8) . . ?
C14 N14 Fe4 132.7(7) . . ?
N24 N14 Fe4 121.6(6) . . ?
C34 N24 N14 111.1(9) . . ?
C34 N24 B4 131.7(10) . . ?
N14 N24 B4 117.2(8) . . ?
N34 C44 C54 110.4(8) . . ?
N34 C44 H44A 124.8 . . ?
C54 C44 H44A 124.8 . . ?
C64 C54 C44 104.9(8) . . ?
C64 C54 H54A 127.6 . . ?
C44 C54 H54A 127.6 . . ?
N44 C64 C54 108.9(9) . . ?
N44 C64 H64A 125.6 . . ?
C54 C64 H64A 125.6 . . ?
C44 N34 N44 107.1(7) . . ?
C44 N34 Fe4 132.1(6) . . ?
N44 N34 Fe4 120.8(5) . . ?
C64 N44 N34 108.7(8) . . ?
C64 N44 B4 132.9(9) . . ?
N34 N44 B4 118.4(7) . . ?
N54 C74 C84 112.4(10) . . ?
N54 C74 H74A 123.8 . . ?
C84 C74 H74A 123.8 . . ?
C94 C84 C74 102.8(10) . . ?
C94 C84 H84A 128.6 . . ?
C74 C84 H84A 128.6 . . ?
N64 C94 C84 110.4(10) . . ?
N64 C94 H94A 124.8 . . ?
C84 C94 H94A 124.8 . . ?
C74 N54 N64 106.3(7) . . ?
C74 N54 Fe4 132.3(6) . . ?
N64 N54 Fe4 121.4(5) . . ?
C94 N64 N54 108.0(9) . . ?
C94 N64 B4 134.6(10) . . ?
N54 N64 B4 117.3(7) . . ?
C124 N74 N84 108.0 . . ?
C124 N74 B4 129.0(14) . . ?
N84 N74 B4 121.4(14) . . ?
C104 N84 N74 108.0 . . ?
C114 C104 N84 108.0 . . ?
C114 C104 H10G 126.0 . . ?
N84 C104 H10G 126.0 . . ?
C104 C114 C124 108.0 . . ?
C104 C114 H11H 126.0 . . ?
C124 C114 H11H 126.0 . . ?
N74 C124 C114 108.0 . . ?
N74 C124 H12H 126.0 . . ?
C114 C124 H12H 126.0 . . ?
N8D N7D C12D 108.0 . . ?
N8D N7D B4 135.5(9) . . ?
C12D N7D B4 115.3(9) . . ?
N7D N8D C10D 108.0 . . ?
C11D C10D N8D 108.0 . . ?
C11D C10D H10H 126.0 . . ?
N8D C10D H10H 126.0 . . ?
C10D C11D C12D 108.0 . . ?
C10D C11D H11I 126.0 . . ?
C12D C11D H11I 126.0 . . ?
C11D C12D N7D 108.0 . . ?
C11D C12D H12I 126.0 . . ?
N7D C12D H12I 126.0 . . ?
N94 C134 Fe4 179.4(8) . . ?
C134 N94 Co2 177.2(6) . . ?
N104 C144 Fe4 177.4(8) . . ?
C144 N104 Co3 178.3(7) . . ?
N114 C154 Fe4 178.0(7) . . ?
C154 N114 Co4 179.7(8) . . ?
N15 C15 C25 110.3(8) . . ?
N15 C15 H15A 124.9 . . ?
C25 C15 H15A 124.9 . . ?
C35 C25 C15 106.6(8) . . ?
C35 C25 H25A 126.7 . . ?
C15 C25 H25A 126.7 . . ?
C25 C35 N25 106.4(8) . . ?
C25 C35 H35A 126.8 . . ?
N25 C35 H35A 126.8 . . ?
C15 N15 N25 106.6(7) . . ?
C15 N15 Co1 133.8(6) . . ?
N25 N15 Co1 119.6(5) . . ?
N15 N25 C35 110.1(7) . . ?
N15 N25 C105 119.0(6) . . ?
C35 N25 C105 130.1(7) . . ?
N35 C45 C55 108.8(8) . . ?
N35 C45 H45A 125.6 . . ?
C55 C45 H45A 125.6 . . ?
C65 C55 C45 107.5(8) . . ?
C65 C55 H55A 126.3 . . ?
C45 C55 H55A 126.3 . . ?
N45 C65 C55 106.4(9) . . ?
N45 C65 H65A 126.8 . . ?
C55 C65 H65A 126.8 . . ?
C45 N35 N45 107.3(7) . . ?
C45 N35 Co1 132.4(7) . . ?
N45 N35 Co1 119.9(5) . . ?
C65 N45 N35 109.9(7) . . ?
C65 N45 C105 131.7(8) . . ?
N35 N45 C105 118.4(6) . . ?
N55 C75 C85 109.8(8) . . ?
N55 C75 H75A 125.1 . . ?
C85 C75 H75A 125.1 . . ?
C95 C85 C75 106.8(8) . . ?
C95 C85 H85A 126.6 . . ?
C75 C85 H85A 126.6 . . ?
C85 C95 N65 108.0(8) . . ?
C85 C95 H95A 126.0 . . ?
N65 C95 H95A 126.0 . . ?
C75 N55 N65 105.4(7) . . ?
C75 N55 Co1 133.6(6) . . ?
N65 N55 Co1 121.0(5) . . ?
C95 N65 N55 110.1(7) . . ?
C95 N65 C105 131.6(8) . . ?
N55 N65 C105 118.1(6) . . ?
N65 C105 N25 107.2(7) . . ?
N65 C105 N45 107.2(6) . . ?
N25 C105 N45 107.8(6) . . ?
N65 C105 C115 111.6(7) . . ?
N25 C105 C115 110.2(7) . . ?
N45 C105 C115 112.6(7) . . ?
O1 C115 C105 108.4(7) . . ?
O1 C115 H11J 110.0 . . ?
C105 C115 H11J 110.0 . . ?
O1 C115 H11K 110.0 . . ?
C105 C115 H11K 110.0 . . ?
H11J C115 H11K 108.4 . . ?
N16 C16 C26 110.8(9) . . ?
N16 C16 H16A 124.6 . . ?
C26 C16 H16A 124.6 . . ?
C36 C26 C16 106.1(9) . . ?
C36 C26 H26A 127.0 . . ?
C16 C26 H26A 127.0 . . ?
N26 C36 C26 107.8(9) . . ?
N26 C36 H36A 126.1 . . ?
C26 C36 H36A 126.1 . . ?
C16 N16 N26 105.8(7) . . ?
C16 N16 Co2 134.1(6) . . ?
N26 N16 Co2 120.1(6) . . ?
C36 N26 N16 109.5(8) . . ?
C36 N26 C106 132.3(8) . . ?
N16 N26 C106 118.1(7) . . ?
N36 C46 C56 109.2(9) . . ?
N36 C46 H46A 125.4 . . ?
C56 C46 H46A 125.4 . . ?
C66 C56 C46 107.4(10) . . ?
C66 C56 H56A 126.3 . . ?
C46 C56 H56A 126.3 . . ?
N46 C66 C56 107.2(9) . . ?
N46 C66 H66A 126.4 . . ?
C56 C66 H66A 126.4 . . ?
C46 N36 N46 106.6(7) . . ?
C46 N36 Co2 133.2(6) . . ?
N46 N36 Co2 120.0(6) . . ?
C66 N46 N36 109.6(8) . . ?
C66 N46 C106 131.9(8) . . ?
N36 N46 C106 118.5(8) . . ?
N56 C76 C86 110.4(8) . . ?
N56 C76 H76A 124.8 . . ?
C86 C76 H76A 124.8 . . ?
C96 C86 C76 105.6(8) . . ?
C96 C86 H86A 127.2 . . ?
C76 C86 H86A 127.2 . . ?
N66 C96 C86 108.1(8) . . ?
N66 C96 H96A 126.0 . . ?
C86 C96 H96A 126.0 . . ?
C76 N56 N66 106.3(6) . . ?
C76 N56 Co2 133.6(6) . . ?
N66 N56 Co2 120.1(5) . . ?
C96 N66 N56 109.7(7) . . ?
C96 N66 C106 132.3(7) . . ?
N56 N66 C106 118.0(6) . . ?
N46 C106 N66 109.2(7) . . ?
N46 C106 N26 107.9(7) . . ?
N66 C106 N26 107.9(8) . . ?
N46 C106 C116 112.2(8) . . ?
N66 C106 C116 109.2(7) . . ?
N26 C106 C116 110.3(7) . . ?
O2 C116 C106 108.9(7) . . ?
O2 C116 H11L 109.9 . . ?
C106 C116 H11L 109.9 . . ?
O2 C116 H11M 109.9 . . ?
C106 C116 H11M 109.9 . . ?
H11L C116 H11M 108.3 . . ?
N17 C17 C27 110.4(9) . . ?
N17 C17 H17A 124.8 . . ?
C27 C17 H17A 124.8 . . ?
C37 C27 C17 107.1(10) . . ?
C37 C27 H27A 126.4 . . ?
C17 C27 H27A 126.4 . . ?
N27 C37 C27 106.7(10) . . ?
N27 C37 H37A 126.6 . . ?
C27 C37 H37A 126.6 . . ?
C17 N17 N27 104.9(8) . . ?
C17 N17 Co3 134.0(7) . . ?
N27 N17 Co3 120.7(5) . . ?
C37 N27 N17 110.8(7) . . ?
C37 N27 C107 131.0(8) . . ?
N17 N27 C107 118.0(7) . . ?
N37 C47 C57 107.8(9) . . ?
N37 C47 H47A 126.1 . . ?
C57 C47 H47A 126.1 . . ?
C67 C57 C47 106.5(9) . . ?
C67 C57 H57A 126.7 . . ?
C47 C57 H57A 126.7 . . ?
C57 C67 N47 108.6(9) . . ?
C57 C67 H67A 125.7 . . ?
N47 C67 H67A 125.7 . . ?
C47 N37 N47 108.4(7) . . ?
C47 N37 Co3 131.6(6) . . ?
N47 N37 Co3 120.0(6) . . ?
N37 N47 C67 108.6(8) . . ?
N37 N47 C107 119.5(6) . . ?
C67 N47 C107 131.8(8) . . ?
N57 C77 C87 111.0(9) . . ?
N57 C77 H77A 124.5 . . ?
C87 C77 H77A 124.5 . . ?
C77 C87 C97 106.0(9) . . ?
C77 C87 H87A 127.0 . . ?
C97 C87 H87A 127.0 . . ?
N67 C97 C87 107.2(9) . . ?
N67 C97 H97A 126.4 . . ?
C87 C97 H97A 126.4 . . ?
C77 N57 N67 105.5(7) . . ?
C77 N57 Co3 133.9(7) . . ?
N67 N57 Co3 120.5(5) . . ?
C97 N67 N57 110.4(8) . . ?
C97 N67 C107 131.3(8) . . ?
N57 N67 C107 118.3(7) . . ?
N67 C107 N27 108.7(7) . . ?
N67 C107 N47 106.6(7) . . ?
N27 C107 N47 106.6(7) . . ?
N67 C107 C117 110.8(8) . . ?
N27 C107 C117 111.6(8) . . ?
N47 C107 C117 112.3(7) . . ?
O3 C117 C107 107.2(8) . . ?
O3 C117 H11N 110.3 . . ?
C107 C117 H11N 110.3 . . ?
O3 C117 H11O 110.3 . . ?
C107 C117 H11O 110.3 . . ?
H11N C117 H11O 108.5 . . ?
N18 C18 C28 111.5(7) . . ?
N18 C18 H18A 124.3 . . ?
C28 C18 H18A 124.3 . . ?
C18 C28 C38 105.2(7) . . ?
C18 C28 H28A 127.4 . . ?
C38 C28 H28A 127.4 . . ?
N28 C38 C28 106.7(7) . . ?
N28 C38 H38A 126.6 . . ?
C28 C38 H38A 126.6 . . ?
C18 N18 N28 105.3(6) . . ?
C18 N18 Co4 133.2(5) . . ?
N28 N18 Co4 121.3(5) . . ?
C38 N28 N18 111.3(6) . . ?
C38 N28 C108 131.0(7) . . ?
N18 N28 C108 117.7(6) . . ?
N38 C48 C58 109.0(8) . . ?
N38 C48 H48A 125.5 . . ?
C58 C48 H48A 125.5 . . ?
C68 C58 C48 106.8(9) . . ?
C68 C58 H58A 126.6 . . ?
C48 C58 H58A 126.6 . . ?
N48 C68 C58 106.8(8) . . ?
N48 C68 H68A 126.6 . . ?
C58 C68 H68A 126.6 . . ?
C48 N38 N48 106.8(7) . . ?
C48 N38 Co4 132.7(6) . . ?
N48 N38 Co4 120.4(5) . . ?
C68 N48 N38 110.6(7) . . ?
C68 N48 C108 130.5(7) . . ?
N38 N48 C108 118.4(6) . . ?
N58 C78 C88 111.0(8) . . ?
N58 C78 H78A 124.5 . . ?
C88 C78 H78A 124.5 . . ?
C98 C88 C78 106.2(8) . . ?
C98 C88 H88A 126.9 . . ?
C78 C88 H88A 126.9 . . ?
N68 C98 C88 106.7(7) . . ?
N68 C98 H98A 126.7 . . ?
C88 C98 H98A 126.7 . . ?
C78 N58 N68 105.6(6) . . ?
C78 N58 Co4 133.5(6) . . ?
N68 N58 Co4 120.9(5) . . ?
C98 N68 N58 110.6(6) . . ?
C98 N68 C108 131.5(7) . . ?
N58 N68 C108 117.8(6) . . ?
N68 C108 N28 108.0(6) . . ?
N68 C108 N48 107.9(6) . . ?
N28 C108 N48 107.3(6) . . ?
N68 C108 C118 110.7(7) . . ?
N28 C108 C118 111.7(6) . . ?
N48 C108 C118 111.1(7) . . ?
O4 C118 C108 108.4(7) . . ?
O4 C118 H11P 110.0 . . ?
C108 C118 H11P 110.0 . . ?
O4 C118 H11Q 110.0 . . ?
C108 C118 H11Q 110.0 . . ?
H11P C118 H11Q 108.4 . . ?
O8 Cl1 O5 109.4(5) . . ?
O8 Cl1 O6 109.6(4) . . ?
O5 Cl1 O6 109.9(4) . . ?
O8 Cl1 O7 110.6(5) . . ?
O5 Cl1 O7 108.4(4) . . ?
O6 Cl1 O7 108.8(4) . . ?
O11P Cl2 O12 63.0(15) . . ?
O11P Cl2 O10 139.3(14) . . ?
O12 Cl2 O10 116.6(7) . . ?
O11P Cl2 O9 107.2(11) . . ?
O12 Cl2 O9 113.8(5) . . ?
O10 Cl2 O9 108.8(4) . . ?
O11P Cl2 O11 51.0(15) . . ?
O12 Cl2 O11 108.3(7) . . ?
O10 Cl2 O11 98.5(7) . . ?
O9 Cl2 O11 109.6(5) . . ?
O11P Cl2 O12P 103.3(18) . . ?
O12 Cl2 O12P 40.3(9) . . ?
O10 Cl2 O12P 86.5(12) . . ?
O9 Cl2 O12P 103.2(8) . . ?
O11 Cl2 O12P 143.0(9) . . ?
O15 Cl3 O16 110.1(5) . . ?
O15 Cl3 O14 109.0(5) . . ?
O16 Cl3 O14 108.6(4) . . ?
O15 Cl3 O13 109.8(4) . . ?
O16 Cl3 O13 109.7(4) . . ?
O14 Cl3 O13 109.8(4) . . ?
O20 Cl4 O18 109.7(5) . . ?
O20 Cl4 O19 109.4(5) . . ?
O18 Cl4 O19 109.5(4) . . ?
O20 Cl4 O17 108.8(4) . . ?
O18 Cl4 O17 109.6(4) . . ?
O19 Cl4 O17 109.8(4) . . ?
C1S N1S C3S 120.3(8) . . ?
C1S N1S C2S 121.3(8) . . ?
C3S N1S C2S 118.5(8) . . ?
O1S C1S N1S 126.6(9) . . ?
O1S C1S H1SA 116.7 . . ?
N1S C1S H1SA 116.7 . . ?
N1S C2S H2SA 109.5 . . ?
N1S C2S H2SB 109.5 . . ?
H2SA C2S H2SB 109.5 . . ?
N1S C2S H2SC 109.5 . . ?
H2SA C2S H2SC 109.5 . . ?
H2SB C2S H2SC 109.5 . . ?
N1S C3S H3SA 109.5 . . ?
N1S C3S H3SB 109.5 . . ?
H3SA C3S H3SB 109.5 . . ?
N1S C3S H3SC 109.5 . . ?
H3SA C3S H3SC 109.5 . . ?
H3SB C3S H3SC 109.5 . . ?
C4S N2S C6S 120.1(10) . . ?
C4S N2S C5S 120.5(10) . . ?
C6S N2S C5S 119.4(10) . . ?
O2S C4S N2S 123.6(11) . . ?
O2S C4S H4SA 118.2 . . ?
N2S C4S H4SA 118.2 . . ?
N2S C5S H5SA 109.5 . . ?
N2S C5S H5SB 109.5 . . ?
H5SA C5S H5SB 109.5 . . ?
N2S C5S H5SC 109.5 . . ?
H5SA C5S H5SC 109.5 . . ?
H5SB C5S H5SC 109.5 . . ?
N2S C6S H6SA 109.5 . . ?
N2S C6S H6SB 109.5 . . ?
H6SA C6S H6SB 109.5 . . ?
N2S C6S H6SC 109.5 . . ?
H6SA C6S H6SC 109.5 . . ?
H6SB C6S H6SC 109.5 . . ?
C7S N3S C8S 119.1(13) . . ?
C7S N3S C9S 122.9(12) . . ?
C8S N3S C9S 117.7(12) . . ?
O3S C7S N3S 125.1(15) . . ?
O3S C7S H7SA 117.4 . . ?
N3S C7S H7SA 117.4 . . ?
N3S C8S H8SA 109.5 . . ?
N3S C8S H8SB 109.5 . . ?
H8SA C8S H8SB 109.5 . . ?
N3S C8S H8SC 109.5 . . ?
H8SA C8S H8SC 109.5 . . ?
H8SB C8S H8SC 109.5 . . ?
N3S C9S H9SA 109.5 . . ?
N3S C9S H9SB 109.5 . . ?
H9SA C9S H9SB 109.5 . . ?
N3S C9S H9SC 109.5 . . ?
H9SA C9S H9SC 109.5 . . ?
H9SB C9S H9SC 109.5 . . ?
C11S N4S C10S 119.2(10) . . ?
C11S N4S C12S 125.0(14) . . ?
C10S N4S C12S 112.9(14) . . ?
C11S N4S C11T 115.1(13) . . ?
C10S N4S C11T 118.1(13) . . ?
C12S N4S C11T 45.3(13) . . ?
N4S C10S H10I 109.5 . . ?
N4S C10S H10J 109.5 . . ?
H10I C10S H10J 109.5 . . ?
N4S C10S H10K 109.5 . . ?
H10I C10S H10K 109.5 . . ?
H10J C10S H10K 109.5 . . ?
O4S C11S N4S 117.8(13) . . ?
O4S C11S H11R 121.1 . . ?
N4S C11S H11R 121.1 . . ?
N4S C12S H12J 109.5 . . ?
N4S C12S H12K 109.5 . . ?
H12J C12S H12K 109.5 . . ?
N4S C12S H12L 109.5 . . ?
H12J C12S H12L 109.5 . . ?
H12K C12S H12L 109.5 . . ?
O4SA C11T N4S 126(2) . . ?
O4SA C11T H11S 116.8 . . ?
N4S C11T H11S 116.8 . . ?
C13S N5S C15S 130.4(15) . . ?
C13S N5S C14S 117.3(13) . . ?
C15S N5S C14S 112.2(12) . . ?
N5S C13S O5S 121.1(18) . . ?
N5S C13S H13B 119.4 . . ?
O5S C13S H13B 119.4 . . ?
N5S C14S H14B 109.5 . . ?
N5S C14S H14C 109.5 . . ?
H14B C14S H14C 109.5 . . ?
N5S C14S H14D 109.5 . . ?
H14B C14S H14D 109.5 . . ?
H14C C14S H14D 109.5 . . ?
N5S C15S H15B 109.5 . . ?
N5S C15S H15C 109.5 . . ?
H15B C15S H15C 109.5 . . ?
N5S C15S H15D 109.5 . . ?
H15B C15S H15D 109.5 . . ?
H15C C15S H15D 109.5 . . ?
C16S N6S C17S 120.2(14) . . ?
C16S N6S C18S 121.7(13) . . ?
C17S N6S C18S 118.0(12) . . ?
O6S C16S N6S 123.9(16) . . ?
O6S C16S H16B 118.0 . . ?
N6S C16S H16B 118.0 . . ?
N6S C17S H17B 109.5 . . ?
N6S C17S H17C 109.5 . . ?
H17B C17S H17C 109.5 . . ?
N6S C17S H17D 109.5 . . ?
H17B C17S H17D 109.5 . . ?
H17C C17S H17D 109.5 . . ?
N6S C18S H18B 109.5 . . ?
N6S C18S H18C 109.5 . . ?
H18B C18S H18C 109.5 . . ?
N6S C18S H18D 109.5 . . ?
H18B C18S H18D 109.5 . . ?
H18C C18S H18D 109.5 . . ?
C19S N7S C19T 25(2) . . ?
C19S N7S C20S 129(2) . . ?
C19T N7S C20S 104.2(17) . . ?
C19S N7S C21T 99(2) . . ?
C19T N7S C21T 123(2) . . ?
C20S N7S C21T 125.5(18) . . ?
C19S N7S C21S 112(2) . . ?
C19T N7S C21S 136(2) . . ?
C20S N7S C21S 118.8(16) . . ?
C21T N7S C21S 33.5(15) . . ?
N7S C20S H20A 109.5 . . ?
N7S C20S H20B 109.5 . . ?
H20A C20S H20B 109.5 . . ?
N7S C20S H20C 109.5 . . ?
H20A C20S H20C 109.5 . . ?
H20B C20S H20C 109.5 . . ?
O7S C19S N7S 136(5) . . ?
O7S C19S H19B 112.1 . . ?
N7S C19S H19B 112.1 . . ?
N7S C21S H21B 109.5 . . ?
N7S C21S H21C 109.5 . . ?
H21B C21S H21C 109.5 . . ?
N7S C21S H21D 109.5 . . ?
H21B C21S H21D 109.5 . . ?
H21C C21S H21D 109.5 . . ?
O7T C19T N7S 129(3) . . ?
O7T C19T H19A 115.7 . . ?
N7S C19T H19A 115.7 . . ?
N7S C21T H21E 109.5 . . ?
N7S C21T H21F 109.5 . . ?
H21E C21T H21F 109.5 . . ?
N7S C21T H21G 109.5 . . ?
H21E C21T H21G 109.5 . . ?
H21F C21T H21G 109.5 . . ?
C22S N8S C22A 44.2(16) . . ?
C22S N8S C23S 145.4(17) . . ?
C22A N8S C23S 103.3(16) . . ?
C22S N8S C24S 104.1(16) . . ?
C22A N8S C24S 146.5(16) . . ?
C23S N8S C24S 109.8(12) . . ?
N8S C23S H23B 109.5 . . ?
N8S C23S H23C 109.5 . . ?
H23B C23S H23C 109.5 . . ?
N8S C23S H23D 109.5 . . ?
H23B C23S H23D 109.5 . . ?
H23C C23S H23D 109.5 . . ?
N8S C24S H24B 109.5 . . ?
N8S C24S H24C 109.5 . . ?
H24B C24S H24C 109.5 . . ?
N8S C24S H24D 109.5 . . ?
H24B C24S H24D 109.5 . . ?
H24C C24S H24D 109.5 . . ?
O8S C22S N8S 114(3) . . ?
O8S C22S H22C 123.1 . . ?
N8S C22S H22C 123.1 . . ?
O8SA C22A N8S 120(3) . . ?
O8SA C22A H22B 119.8 . . ?
N8S C22A H22B 119.8 . . ?
C26S N9S C25S 125.8(11) . . ?
C26S N9S C27A 124.6(17) . . ?
C25S N9S C27A 104.9(16) . . ?
C26S N9S C27S 114.7(17) . . ?
C25S N9S C27S 117.9(16) . . ?
C27A N9S C27S 38.5(16) . . ?
N9S C25S H25B 109.5 . . ?
N9S C25S H25C 109.5 . . ?
H25B C25S H25C 109.5 . . ?
N9S C25S H25D 109.5 . . ?
H25B C25S H25D 109.5 . . ?
H25C C25S H25D 109.5 . . ?
O9S C26S N9S 126.1(14) . . ?
O9S C26S H26B 116.9 . . ?
N9S C26S H26B 116.9 . . ?
N9S C27S H27B 109.5 . . ?
N9S C27S H27C 109.5 . . ?
H27B C27S H27C 109.5 . . ?
N9S C27S H27D 109.5 . . ?
H27B C27S H27D 109.5 . . ?
H27C C27S H27D 109.5 . . ?
N9S C27A H27E 109.5 . . ?
N9S C27A H27F 109.5 . . ?
H27E C27A H27F 109.5 . . ?
N9S C27A H27G 109.5 . . ?
H27E C27A H27G 109.5 . . ?
H27F C27A H27G 109.5 . . ?
C28S N10S C29S 127.0(15) . . ?
C28S N10S C30S 120.8(15) . . ?
C29S N10S C30S 111.6(13) . . ?
N10S C28S O10S 120.3(18) . . ?
N10S C28S H28B 119.8 . . ?
O10S C28S H28B 119.8 . . ?
N10S C29S H29A 109.5 . . ?
N10S C29S H29B 109.5 . . ?
H29A C29S H29B 109.5 . . ?
N10S C29S H29C 109.5 . . ?
H29A C29S H29C 109.5 . . ?
H29B C29S H29C 109.5 . . ?
N10S C30S H30A 109.5 . . ?
N10S C30S H30B 109.5 . . ?
H30A C30S H30B 109.5 . . ?
N10S C30S H30C 109.5 . . ?
H30A C30S H30C 109.5 . . ?
H30B C30S H30C 109.5 . . ?
N11S C32S H32B 109.5 . . ?
N11S C32S H32C 109.5 . . ?
H32B C32S H32C 109.5 . . ?
N11S C32S H32D 109.5 . . ?
H32B C32S H32D 109.5 . . ?
H32C C32S H32D 109.5 . . ?
N11S C33S H33B 109.5 . . ?
N11S C33S H33C 109.5 . . ?
H33B C33S H33C 109.5 . . ?
N11S C33S H33D 109.5 . . ?
H33B C33S H33D 109.5 . . ?
H33C C33S H33D 109.5 . . ?
N11S C32B H32E 109.5 . . ?
N11S C32B H32F 109.5 . . ?
H32E C32B H32F 109.5 . . ?
N11S C32B H32G 109.5 . . ?
H32E C32B H32G 109.5 . . ?
H32F C32B H32G 109.5 . . ?
N11S C33B H33E 109.5 . . ?
N11S C33B H33F 109.5 . . ?
H33E C33B H33F 109.5 . . ?
N11S C33B H33G 109.5 . . ?
H33E C33B H33G 109.5 . . ?
H33F C33B H33G 109.5 . . ?
C31S N11S C32S 129.1(13) . . ?
C31S N11S C33S 111.8(12) . . ?
C32S N11S C33S 118.4(14) . . ?
C31S N11S C32B 120.4(14) . . ?
C32S N11S C32B 36.2(11) . . ?
C33S N11S C32B 107.0(14) . . ?
C31S N11S C33B 129.2(14) . . ?
C32S N11S C33B 84.9(14) . . ?
C33S N11S C33B 60.4(13) . . ?
C32B N11S C33B 108.9(15) . . ?
O11B C31S O11S 59.9(16) . . ?
O11B C31S N11S 132(2) . . ?
O11S C31S N11S 144.8(14) . . ?
O11B C31S H31X 74.6 . . ?
O11S C31S H31X 107.6 . . ?
N11S C31S H31X 107.6 . . ?
O11B C31S H31Y 114.2 . . ?
O11S C31S H31Y 67.4 . . ?
N11S C31S H31Y 114.2 . . ?
H31X C31S H31Y 87.4 . . ?
C35S N12S C34S 113(2) . . ?
C35S N12S C36S 145(3) . . ?
C34S N12S C36S 102(3) . . ?
O12S C34S N12S 116(3) . . ?
O12S C34S H34B 121.8 . . ?
N12S C34S H34B 121.8 . . ?
N12S C35S H35B 109.5 . . ?
N12S C35S H35C 109.5 . . ?
H35B C35S H35C 109.5 . . ?
N12S C35S H35D 109.5 . . ?
H35B C35S H35D 109.5 . . ?
H35C C35S H35D 109.5 . . ?
N12S C36S H36B 109.5 . . ?
N12S C36S H36C 109.5 . . ?
H36B C36S H36C 109.5 . . ?
N12S C36S H36D 109.5 . . ?
H36B C36S H36D 109.5 . . ?
H36C C36S H36D 109.5 . . ?
C39S N13S C38S 131(3) . . ?
C39S N13S C37S 125(3) . . ?
C38S N13S C37S 104(3) . . ?
O13S C37S N13S 137(4) . . ?
O13S C37S H37B 111.3 . . ?
N13S C37S H37B 111.3 . . ?
N13S C38S H38B 109.5 . . ?
N13S C38S H38C 109.5 . . ?
H38B C38S H38C 109.5 . . ?
N13S C38S H38D 109.5 . . ?
H38B C38S H38D 109.5 . . ?
H38C C38S H38D 109.5 . . ?
N13S C39S H39A 109.5 . . ?
N13S C39S H39B 109.5 . . ?
H39A C39S H39B 109.5 . . ?
N13S C39S H39C 109.5 . . ?
H39A C39S H39C 109.5 . . ?
H39B C39S H39C 109.5 . . ?
C41U N14S C42S 101(4) . . ?
C41U N14S C40S 26(4) . . ?
C42S N14S C40S 121(5) . . ?
C41U N14S C41S 129(4) . . ?
C42S N14S C41S 129(4) . . ?
C40S N14S C41S 105(4) . . ?
C41U N14S C42U 134(4) . . ?
C42S N14S C42U 33(3) . . ?
C40S N14S C42U 152(5) . . ?
C41S N14S C42U 96(3) . . ?
O14S C40S N14S 114(9) . . ?
O14S C40S H40A 122.8 . . ?
N14S C40S H40A 122.8 . . ?
N14S C41S H41B 109.5 . . ?
N14S C41S H41C 109.5 . . ?
H41B C41S H41C 109.5 . . ?
N14S C41S H41D 109.5 . . ?
H41B C41S H41D 109.5 . . ?
H41C C41S H41D 109.5 . . ?
N14S C42S H42B 109.5 . . ?
N14S C42S H42C 109.5 . . ?
H42B C42S H42C 109.5 . . ?
N14S C42S H42D 109.5 . . ?
H42B C42S H42D 109.5 . . ?
H42C C42S H42D 109.5 . . ?
N14S C41U H41E 109.5 . . ?
N14S C41U H41F 109.5 . . ?
H41E C41U H41F 109.5 . . ?
N14S C41U H41G 109.5 . . ?
H41E C41U H41G 109.5 . . ?
H41F C41U H41G 109.5 . . ?
N14S C42U H42E 109.5 . . ?
N14S C42U H42F 109.5 . . ?
H42E C42U H42F 109.5 . . ?
N14S C42U H42G 109.5 . . ?
H42E C42U H42G 109.5 . . ?
H42F C42U H42G 109.5 . . ?

loop_
_geom_bond_atom_site_label_1
_geom_bond_atom_site_label_2
_geom_bond_distance
_geom_bond_site_symmetry_2
_geom_bond_publ_flag
Fe1 C151 1.899(10) . ?
Fe1 C141 1.905(8) . ?
Fe1 C131 1.907(9) . ?
Fe1 N51 1.994(7) . ?
Fe1 N31 1.999(7) . ?
Fe1 N11 2.012(6) . ?
Fe2 C152 1.887(9) . ?
Fe2 C142 1.891(9) . ?
Fe2 C132 1.905(8) . ?
Fe2 N32 1.990(7) . ?
Fe2 N12 1.993(6) . ?
Fe2 N52 2.017(6) . ?
Fe3 C153 1.896(8) . ?
Fe3 C143 1.913(9) . ?
Fe3 C133 1.921(10) . ?
Fe3 N13 1.976(7) . ?
Fe3 N53 1.999(7) . ?
Fe3 N33 2.018(6) . ?
Fe4 C144 1.880(8) . ?
Fe4 C134 1.890(9) . ?
Fe4 C154 1.895(9) . ?
Fe4 N14 1.993(8) . ?
Fe4 N34 1.993(7) . ?
Fe4 N54 1.997(6) . ?
Co1 N93 1.892(7) . ?
Co1 N91 1.894(7) . ?
Co1 N92 1.910(6) . ?
Co1 N55 1.911(6) . ?
Co1 N15 1.946(6) . ?
Co1 N35 1.952(7) . ?
Co2 N101 1.904(7) . ?
Co2 N94 1.911(8) . ?
Co2 N102 1.915(7) . ?
Co2 N16 1.928(7) . ?
Co2 N36 1.951(7) . ?
Co2 N56 1.955(6) . ?
Co3 N104 1.902(7) . ?
Co3 N103 1.903(7) . ?
Co3 N17 1.904(8) . ?
Co3 N111 1.906(8) . ?
Co3 N37 1.931(6) . ?
Co3 N57 1.934(7) . ?
Co4 N114 1.905(7) . ?
Co4 N112 1.910(7) . ?
Co4 N113 1.911(6) . ?
Co4 N58 1.925(6) . ?
Co4 N18 1.926(6) . ?
Co4 N38 1.941(7) . ?
B1 N7A 1.456(12) . ?
B1 N71 1.490(15) . ?
B1 N61 1.538(13) . ?
B1 N21 1.542(11) . ?
B1 N41 1.547(12) . ?
B2 N72 1.467(13) . ?
B2 N22 1.511(13) . ?
B2 N7B 1.541(15) . ?
B2 N62 1.546(12) . ?
B2 N42 1.557(13) . ?
B3 N73 1.453(14) . ?
B3 N7C 1.52(3) . ?
B3 N23 1.523(13) . ?
B3 N63 1.535(14) . ?
B3 N43 1.536(12) . ?
B4 N7D 1.449(15) . ?
B4 N74 1.51(2) . ?
B4 N44 1.525(13) . ?
B4 N64 1.532(14) . ?
B4 N24 1.570(15) . ?
O1 C115 1.419(10) . ?
O1 H1A 0.8400 . ?
O2 C116 1.402(10) . ?
O2 H2A 0.8400 . ?
O3 C117 1.443(12) . ?
O3 H3A 0.8400 . ?
O4 C118 1.406(10) . ?
O4 H4A 0.8400 . ?
C11 N11 1.357(9) . ?
C11 C21 1.365(11) . ?
C11 H11A 0.9500 . ?
C21 C31 1.341(12) . ?
C21 H21A 0.9500 . ?
C31 N21 1.355(10) . ?
C31 H31A 0.9500 . ?
N11 N21 1.362(8) . ?
C41 N31 1.338(10) . ?
C41 C51 1.379(12) . ?
C41 H41A 0.9500 . ?
C51 C61 1.374(12) . ?
C51 H51A 0.9500 . ?
C61 N41 1.336(11) . ?
C61 H61A 0.9500 . ?
N31 N41 1.382(9) . ?
C71 N51 1.325(11) . ?
C71 C81 1.392(13) . ?
C71 H71A 0.9500 . ?
C81 C91 1.360(14) . ?
C81 H81A 0.9500 . ?
C91 N61 1.340(11) . ?
C91 H91A 0.9500 . ?
N51 N61 1.345(9) . ?
N71 C121 1.4200 . ?
N71 N81 1.4200 . ?
N81 C101 1.4200 . ?
C101 C111 1.4200 . ?
C101 H10A 0.9500 . ?
C111 C121 1.4200 . ?
C111 H11B 0.9500 . ?
C121 H12A 0.9500 . ?
N7A C12A 1.4200 . ?
N7A N8A 1.4200 . ?
N8A C10A 1.4200 . ?
C10A C11A 1.4200 . ?
C10A H10B 0.9500 . ?
C11A C12A 1.4200 . ?
C11A H11C 0.9500 . ?
C12A H12B 0.9500 . ?
C131 N91 1.150(9) . ?
C141 N101 1.155(9) . ?
C151 N111 1.157(10) . ?
C12 N12 1.325(11) . ?
C12 C22 1.369(11) . ?
C12 H12C 0.9500 . ?
C22 C32 1.346(14) . ?
C22 H22A 0.9500 . ?
C32 N22 1.336(11) . ?
C32 H32A 0.9500 . ?
N12 N22 1.372(9) . ?
C42 N32 1.341(10) . ?
C42 C52 1.367(13) . ?
C42 H42A 0.9500 . ?
C52 C62 1.369(13) . ?
C52 H52A 0.9500 . ?
C62 N42 1.343(11) . ?
C62 H62A 0.9500 . ?
N32 N42 1.362(9) . ?
C72 N52 1.343(10) . ?
C72 C82 1.374(12) . ?
C72 H72A 0.9500 . ?
C82 C92 1.341(13) . ?
C82 H82A 0.9500 . ?
C92 N62 1.359(11) . ?
C92 H92A 0.9500 . ?
N52 N62 1.348(9) . ?
N72 N82 1.4200 . ?
N72 C122 1.4200 . ?
N82 C102 1.4200 . ?
C102 C112 1.4200 . ?
C102 H10C 0.9500 . ?
C112 C122 1.4200 . ?
C112 H11D 0.9500 . ?
C122 H12D 0.9500 . ?
N7B C12B 1.4200 . ?
N7B N8B 1.4200 . ?
N8B C10B 1.4200 . ?
C10B C11B 1.4200 . ?
C10B H10D 0.9500 . ?
C11B C12B 1.4200 . ?
C11B H11E 0.9500 . ?
C12B H12E 0.9500 . ?
C132 N92 1.151(9) . ?
C142 N102 1.158(9) . ?
C152 N112 1.148(9) . ?
C13 N13 1.338(10) . ?
C13 C23 1.377(11) . ?
C13 H13A 0.9500 . ?
C23 C33 1.384(13) . ?
C23 H23A 0.9500 . ?
C33 N23 1.354(11) . ?
C33 H33A 0.9500 . ?
N13 N23 1.382(8) . ?
C43 N33 1.328(10) . ?
C43 C53 1.387(12) . ?
C43 H43A 0.9500 . ?
C53 C63 1.360(12) . ?
C53 H53A 0.9500 . ?
C63 N43 1.343(10) . ?
C63 H63A 0.9500 . ?
N33 N43 1.384(9) . ?
C73 N53 1.324(11) . ?
C73 C83 1.411(13) . ?
C73 H73A 0.9500 . ?
C83 C93 1.371(15) . ?
C83 H83A 0.9500 . ?
C93 N63 1.348(12) . ?
C93 H93A 0.9500 . ?
N53 N63 1.377(9) . ?
N73 N83 1.4200 . ?
N73 C123 1.4200 . ?
N83 C103 1.4200 . ?
C103 C113 1.4200 . ?
C103 H10E 0.9500 . ?
C113 C123 1.4200 . ?
C113 H11F 0.9500 . ?
C123 H12F 0.9500 . ?
N7C N8C 1.4200 . ?
N7C C12C 1.4200 . ?
N8C C10C 1.4200 . ?
C10C C11C 1.4200 . ?
C10C H10F 0.9500 . ?
C11C C12C 1.4200 . ?
C11C H11G 0.9500 . ?
C12C H12G 0.9500 . ?
C133 N93 1.157(10) . ?
C143 N103 1.156(10) . ?
C153 N113 1.145(9) . ?
C14 N14 1.342(10) . ?
C14 C24 1.393(14) . ?
C14 H14A 0.9500 . ?
C24 C34 1.372(15) . ?
C24 H24A 0.9500 . ?
C34 N24 1.344(13) . ?
C34 H34A 0.9500 . ?
N14 N24 1.365(10) . ?
C44 N34 1.329(9) . ?
C44 C54 1.386(13) . ?
C44 H44A 0.9500 . ?
C54 C64 1.383(14) . ?
C54 H54A 0.9500 . ?
C64 N44 1.342(11) . ?
C64 H64A 0.9500 . ?
N34 N44 1.374(10) . ?
C74 N54 1.315(11) . ?
C74 C84 1.401(12) . ?
C74 H74A 0.9500 . ?
C84 C94 1.374(16) . ?
C84 H84A 0.9500 . ?
C94 N64 1.350(12) . ?
C94 H94A 0.9500 . ?
N54 N64 1.380(10) . ?
N74 C124 1.4200 . ?
N74 N84 1.4200 . ?
N84 C104 1.4200 . ?
C104 C114 1.4200 . ?
C104 H10G 0.9500 . ?
C114 C124 1.4200 . ?
C114 H11H 0.9500 . ?
C124 H12H 0.9500 . ?
N7D N8D 1.4200 . ?
N7D C12D 1.4200 . ?
N8D C10D 1.4200 . ?
C10D C11D 1.4200 . ?
C10D H10H 0.9500 . ?
C11D C12D 1.4200 . ?
C11D H11I 0.9500 . ?
C12D H12I 0.9500 . ?
C134 N94 1.170(10) . ?
C144 N104 1.170(9) . ?
C154 N114 1.161(9) . ?
C15 N15 1.305(9) . ?
C15 C25 1.386(12) . ?
C15 H15A 0.9500 . ?
C25 C35 1.355(12) . ?
C25 H25A 0.9500 . ?
C35 N25 1.359(10) . ?
C35 H35A 0.9500 . ?
N15 N25 1.356(9) . ?
N25 C105 1.471(10) . ?
C45 N35 1.322(10) . ?
C45 C55 1.381(13) . ?
C45 H45A 0.9500 . ?
C55 C65 1.368(12) . ?
C55 H55A 0.9500 . ?
C65 N45 1.347(11) . ?
C65 H65A 0.9500 . ?
N35 N45 1.365(9) . ?
N45 C105 1.471(10) . ?
C75 N55 1.348(10) . ?
C75 C85 1.387(12) . ?
C75 H75A 0.9500 . ?
C85 C95 1.340(12) . ?
C85 H85A 0.9500 . ?
C95 N65 1.354(10) . ?
C95 H95A 0.9500 . ?
N55 N65 1.367(9) . ?
N65 C105 1.462(10) . ?
C105 C115 1.503(12) . ?
C115 H11J 0.9900 . ?
C115 H11K 0.9900 . ?
C16 N16 1.332(11) . ?
C16 C26 1.385(12) . ?
C16 H16A 0.9500 . ?
C26 C36 1.360(15) . ?
C26 H26A 0.9500 . ?
C36 N26 1.359(11) . ?
C36 H36A 0.9500 . ?
N16 N26 1.376(9) . ?
N26 C106 1.462(11) . ?
C46 N36 1.319(11) . ?
C46 C56 1.367(13) . ?
C46 H46A 0.9500 . ?
C56 C66 1.347(14) . ?
C56 H56A 0.9500 . ?
C66 N46 1.336(13) . ?
C66 H66A 0.9500 . ?
N36 N46 1.363(9) . ?
N46 C106 1.440(12) . ?
C76 N56 1.322(10) . ?
C76 C86 1.386(11) . ?
C76 H76A 0.9500 . ?
C86 C96 1.362(12) . ?
C86 H86A 0.9500 . ?
C96 N66 1.341(10) . ?
C96 H96A 0.9500 . ?
N56 N66 1.367(9) . ?
N66 C106 1.452(10) . ?
C106 C116 1.557(11) . ?
C116 H11L 0.9900 . ?
C116 H11M 0.9900 . ?
C17 N17 1.346(11) . ?
C17 C27 1.378(15) . ?
C17 H17A 0.9500 . ?
C27 C37 1.367(13) . ?
C27 H27A 0.9500 . ?
C37 N27 1.351(12) . ?
C37 H37A 0.9500 . ?
N17 N27 1.382(10) . ?
N27 C107 1.460(10) . ?
C47 N37 1.338(11) . ?
C47 C57 1.416(12) . ?
C47 H47A 0.9500 . ?
C57 C67 1.338(14) . ?
C57 H57A 0.9500 . ?
C67 N47 1.369(11) . ?
C67 H67A 0.9500 . ?
N37 N47 1.348(9) . ?
N47 C107 1.467(11) . ?
C77 N57 1.339(10) . ?
C77 C87 1.368(13) . ?
C77 H77A 0.9500 . ?
C87 C97 1.376(14) . ?
C87 H87A 0.9500 . ?
C97 N67 1.350(11) . ?
C97 H97A 0.9500 . ?
N57 N67 1.363(9) . ?
N67 C107 1.452(11) . ?
C107 C117 1.497(13) . ?
C117 H11N 0.9900 . ?
C117 H11O 0.9900 . ?
C18 N18 1.314(9) . ?
C18 C28 1.380(11) . ?
C18 H18A 0.9500 . ?
C28 C38 1.381(11) . ?
C28 H28A 0.9500 . ?
C38 N28 1.335(10) . ?
C38 H38A 0.9500 . ?
N18 N28 1.361(8) . ?
N28 C108 1.467(9) . ?
C48 N38 1.323(10) . ?
C48 C58 1.384(12) . ?
C48 H48A 0.9500 . ?
C58 C68 1.362(12) . ?
C58 H58A 0.9500 . ?
C68 N48 1.333(10) . ?
C68 H68A 0.9500 . ?
N38 N48 1.353(8) . ?
N48 C108 1.473(11) . ?
C78 N58 1.321(10) . ?
C78 C88 1.395(12) . ?
C78 H78A 0.9500 . ?
C88 C98 1.366(12) . ?
C88 H88A 0.9500 . ?
C98 N68 1.363(10) . ?
C98 H98A 0.9500 . ?
N58 N68 1.373(8) . ?
N68 C108 1.452(10) . ?
C108 C118 1.524(10) . ?
C118 H11P 0.9900 . ?
C118 H11Q 0.9900 . ?
Cl1 O8 1.420(8) . ?
Cl1 O5 1.436(7) . ?
Cl1 O6 1.450(6) . ?
Cl1 O7 1.455(7) . ?
Cl2 O11P 1.32(3) . ?
Cl2 O12 1.385(11) . ?
Cl2 O10 1.414(7) . ?
Cl2 O9 1.434(5) . ?
Cl2 O11 1.468(10) . ?
Cl2 O12P 1.53(3) . ?
Cl3 O15 1.423(7) . ?
Cl3 O16 1.425(7) . ?
Cl3 O14 1.436(6) . ?
Cl3 O13 1.441(5) . ?
Cl4 O20 1.429(7) . ?
Cl4 O18 1.429(7) . ?
Cl4 O19 1.446(7) . ?
Cl4 O17 1.449(7) . ?
O1S C1S 1.221(10) . ?
N1S C1S 1.333(11) . ?
N1S C3S 1.437(11) . ?
N1S C2S 1.449(12) . ?
C1S H1SA 0.9500 . ?
C2S H2SA 0.9800 . ?
C2S H2SB 0.9800 . ?
C2S H2SC 0.9800 . ?
C3S H3SA 0.9800 . ?
C3S H3SB 0.9800 . ?
C3S H3SC 0.9800 . ?
O2S C4S 1.225(12) . ?
N2S C4S 1.363(14) . ?
N2S C6S 1.440(14) . ?
N2S C5S 1.453(13) . ?
C4S H4SA 0.9500 . ?
C5S H5SA 0.9800 . ?
C5S H5SB 0.9800 . ?
C5S H5SC 0.9800 . ?
C6S H6SA 0.9800 . ?
C6S H6SB 0.9800 . ?
C6S H6SC 0.9800 . ?
O3S C7S 1.268(17) . ?
N3S C7S 1.319(18) . ?
N3S C8S 1.427(15) . ?
N3S C9S 1.486(16) . ?
C7S H7SA 0.9500 . ?
C8S H8SA 0.9800 . ?
C8S H8SB 0.9800 . ?
C8S H8SC 0.9800 . ?
C9S H9SA 0.9800 . ?
C9S H9SB 0.9800 . ?
C9S H9SC 0.9800 . ?
N4S C11S 1.362(14) . ?
N4S C10S 1.415(13) . ?
N4S C12S 1.42(2) . ?
N4S C11T 1.44(2) . ?
C10S H10I 0.9800 . ?
C10S H10J 0.9800 . ?
C10S H10K 0.9800 . ?
O4S C11S 1.291(19) . ?
C11S H11R 0.9500 . ?
C12S H12J 0.9800 . ?
C12S H12K 0.9800 . ?
C12S H12L 0.9800 . ?
O4SA C11T 1.17(2) . ?
C11T H11S 0.9500 . ?
O5S C13S 1.349(19) . ?
N5S C13S 1.232(19) . ?
N5S C15S 1.400(13) . ?
N5S C14S 1.484(17) . ?
C13S H13B 0.9500 . ?
C14S H14B 0.9800 . ?
C14S H14C 0.9800 . ?
C14S H14D 0.9800 . ?
C15S H15B 0.9800 . ?
C15S H15C 0.9800 . ?
C15S H15D 0.9800 . ?
O6S C16S 1.304(19) . ?
N6S C16S 1.32(2) . ?
N6S C17S 1.440(14) . ?
N6S C18S 1.453(17) . ?
C16S H16B 0.9500 . ?
C17S H17B 0.9800 . ?
C17S H17C 0.9800 . ?
C17S H17D 0.9800 . ?
C18S H18B 0.9800 . ?
C18S H18C 0.9800 . ?
C18S H18D 0.9800 . ?
N7S C19S 1.31(4) . ?
N7S C19T 1.35(4) . ?
N7S C20S 1.387(15) . ?
N7S C21T 1.48(3) . ?
N7S C21S 1.52(3) . ?
C20S H20A 0.9800 . ?
C20S H20B 0.9800 . ?
C20S H20C 0.9800 . ?
O7S C19S 0.97(4) . ?
C19S H19B 0.9500 . ?
C21S H21B 0.9800 . ?
C21S H21C 0.9800 . ?
C21S H21D 0.9800 . ?
O7T C19T 1.20(4) . ?
C19T H19A 0.9500 . ?
C21T H21E 0.9800 . ?
C21T H21F 0.9800 . ?
C21T H21G 0.9800 . ?
N8S C22S 1.33(4) . ?
N8S C22A 1.39(4) . ?
N8S C23S 1.435(15) . ?
N8S C24S 1.462(15) . ?
C23S H23B 0.9800 . ?
C23S H23C 0.9800 . ?
C23S H23D 0.9800 . ?
C24S H24B 0.9800 . ?
C24S H24C 0.9800 . ?
C24S H24D 0.9800 . ?
O8S C22S 1.19(4) . ?
C22S H22C 0.9500 . ?
O8SA C22A 1.31(4) . ?
C22A H22B 0.9500 . ?
O9S C26S 1.226(14) . ?
N9S C26S 1.314(16) . ?
N9S C25S 1.461(15) . ?
N9S C27A 1.508(10) . ?
N9S C27S 1.511(10) . ?
C25S H25B 0.9800 . ?
C25S H25C 0.9800 . ?
C25S H25D 0.9800 . ?
C26S H26B 0.9500 . ?
C27S H27B 0.9800 . ?
C27S H27C 0.9800 . ?
C27S H27D 0.9800 . ?
C27A H27E 0.9800 . ?
C27A H27F 0.9800 . ?
C27A H27G 0.9800 . ?
O10S C28S 1.282(17) . ?
N10S C28S 1.263(17) . ?
N10S C29S 1.390(16) . ?
N10S C30S 1.541(19) . ?
C28S H28B 0.9500 . ?
C29S H29A 0.9800 . ?
C29S H29B 0.9800 . ?
C29S H29C 0.9800 . ?
C30S H30A 0.9800 . ?
C30S H30B 0.9800 . ?
C30S H30C 0.9800 . ?
O11S C31S 1.225(17) . ?
C32S N11S 1.374(19) . ?
C32S H32B 0.9800 . ?
C32S H32C 0.9800 . ?
C32S H32D 0.9800 . ?
C33S N11S 1.441(18) . ?
C33S H33B 0.9800 . ?
C33S H33C 0.9800 . ?
C33S H33D 0.9800 . ?
O11B C31S 1.00(2) . ?
C32B N11S 1.51(3) . ?
C32B H32E 0.9800 . ?
C32B H32F 0.9800 . ?
C32B H32G 0.9800 . ?
C33B N11S 1.65(3) . ?
C33B H33E 0.9800 . ?
C33B H33F 0.9800 . ?
C33B H33G 0.9800 . ?
N11S C31S 1.308(14) . ?
C31S H31X 0.9500 . ?
C31S H31Y 0.9500 . ?
O12S C34S 1.31(3) . ?
N12S C35S 1.42(3) . ?
N12S C34S 1.44(3) . ?
N12S C36S 1.48(3) . ?
C34S H34B 0.9500 . ?
C35S H35B 0.9800 . ?
C35S H35C 0.9800 . ?
C35S H35D 0.9800 . ?
C36S H36B 0.9800 . ?
C36S H36C 0.9800 . ?
C36S H36D 0.9800 . ?
N13S C39S 1.28(3) . ?
N13S C38S 1.45(3) . ?
N13S C37S 1.45(4) . ?
O13S C37S 1.18(4) . ?
C37S H37B 0.9500 . ?
C38S H38B 0.9800 . ?
C38S H38C 0.9800 . ?
C38S H38D 0.9800 . ?
C39S H39A 0.9800 . ?
C39S H39B 0.9800 . ?
C39S H39C 0.9800 . ?
N14S C41U 1.38(7) . ?
N14S C42S 1.52(7) . ?
N14S C40S 1.55(10) . ?
N14S C41S 1.63(4) . ?
N14S C42U 1.85(6) . ?
O14S C40S 1.15(9) . ?
C40S H40A 0.9500 . ?
C41S H41B 0.9800 . ?
C41S H41C 0.9800 . ?
C41S H41D 0.9800 . ?
C42S H42B 0.9800 . ?
C42S H42C 0.9800 . ?
C42S H42D 0.9800 . ?
C41U H41E 0.9800 . ?
C41U H41F 0.9800 . ?
C41U H41G 0.9800 . ?
C42U H42E 0.9800 . ?
C42U H42F 0.9800 . ?
C42U H42G 0.9800 . ?
